data_4342047
loop_
_publ_author_name
'Maeda, Yuri'
'Hashimoto, Hideki'
'Kinoshita, Isamu'
'Nishioka, Takanori'

_publ_section_title
;
 Chelated Bis-N-heterocyclic Carbene Platinum and Palladium Units as
 Tunable Components of Multinuclear Complexes.
;
_journal_issue 2
_journal_name_full 'Inorganic chemistry'
_journal_page_first 448
_journal_page_last 459
_journal_paper_doi 10.1021/ic502039d
_journal_volume 54
_journal_year 2015
_chemical_formula_moiety 'C81 H90 B2 N4 Pt Rh2 S2'
_chemical_formula_sum 'C81 H90 B2 N4 Pt Rh2 S2'
_chemical_formula_weight 1606.27
_space_group_IT_number 14
_symmetry_cell_setting monoclinic
_symmetry_Int_Tables_number 14
_symmetry_space_group_name_Hall '-P 2ybc'
_symmetry_space_group_name_H-M 'P 1 21/c 1'
_atom_sites_solution_hydrogens geom
_atom_sites_solution_primary direct
_atom_sites_solution_secondary difmap
_cell_angle_alpha 90.0000
_cell_angle_beta 95.600(2)
_cell_angle_gamma 90.0000
_cell_formula_units_Z 4
_cell_length_a 23.8431(10)
_cell_length_b 14.1692(5)
_cell_length_c 22.8653(9)
_cell_measurement_reflns_used 10980
_cell_measurement_temperature 193
_cell_measurement_theta_max 27.48
_cell_measurement_theta_min 3.00
_cell_volume 7687.9(5)
_computing_cell_refinement CrystalClear
_computing_data_collection 'CrystalClear (Rigaku Inc., 2007)'
_computing_data_reduction CrystalClear
_computing_molecular_graphics 'CrystalStructure 4.0'
_computing_publication_material 'CrystalStructure 4.0 (Rigaku, 2010)'
_computing_structure_refinement 'SHELXL97 (Sheldrick, 2008)'
_computing_structure_solution SIR97
_diffrn_ambient_temperature 193
_diffrn_detector_area_resol_mean 7.314
_diffrn_measured_fraction_theta_full 0.976
_diffrn_measured_fraction_theta_max 0.976
_diffrn_measurement_device_type 'Rigaku Mercury70'
_diffrn_measurement_method \w
_diffrn_radiation_type 'Mo K\a'
_diffrn_radiation_wavelength 0.71075
_diffrn_reflns_av_R_equivalents 0.0591
_diffrn_reflns_limit_h_max 29
_diffrn_reflns_limit_h_min -29
_diffrn_reflns_limit_k_max 11
_diffrn_reflns_limit_k_min -17
_diffrn_reflns_limit_l_max 28
_diffrn_reflns_limit_l_min -27
_diffrn_reflns_number 52328
_diffrn_reflns_theta_full 26.50
_diffrn_reflns_theta_max 26.50
_diffrn_standards_number 0
_exptl_absorpt_coefficient_mu 2.329
_exptl_absorpt_correction_T_max 0.711
_exptl_absorpt_correction_T_min 0.407
_exptl_absorpt_correction_type multi-scan
_exptl_absorpt_process_details 'REQAB (Rigaku, 1998)'
_exptl_crystal_colour brown
_exptl_crystal_density_diffrn 1.388
_exptl_crystal_density_method 'not measured'
_exptl_crystal_description prism
_exptl_crystal_F_000 3256.00
_exptl_crystal_size_max 0.200
_exptl_crystal_size_mid 0.100
_exptl_crystal_size_min 0.050
_refine_diff_density_max 2.880
_refine_diff_density_min -2.250
_refine_ls_extinction_method none
_refine_ls_goodness_of_fit_ref 1.101
_refine_ls_hydrogen_treatment constr
_refine_ls_number_parameters 843
_refine_ls_number_reflns 15555
_refine_ls_number_restraints 0
_refine_ls_R_factor_gt 0.0681
_refine_ls_shift/su_max 0.001
_refine_ls_structure_factor_coef Fsqd
_refine_ls_weighting_details 'w = 1/[\s^2^(Fo^2^)+(0.0939P)^2^+38.0757P] where P=(Fo^2^+2Fc^2^)/3'
_refine_ls_weighting_scheme calc
_refine_ls_wR_factor_ref 0.1915
_reflns_number_gt 12239
_reflns_number_total 15557
_reflns_threshold_expression F^2^>2.0\s(F^2^)
_cod_data_source_file ic502039d_si_002.cif
_cod_data_source_block 3-C1-iPr-Rh2PtS2C1iPrBPh4
_cod_depositor_comments 'Adding full bibliography for 4342042--4342052.cif.'
_cod_original_cell_volume 7687.9(6)
_cod_database_code 4342047

loop_
_symmetry_equiv_pos_site_id
_symmetry_equiv_pos_as_xyz
1 +X,+Y,+Z
2 -X,1/2+Y,1/2-Z
3 -X,-Y,-Z
4 +X,1/2-Y,1/2+Z

loop_
_atom_site_label
_atom_site_type_symbol
_atom_site_fract_x
_atom_site_fract_y
_atom_site_fract_z
_atom_site_U_iso_or_equiv
_atom_site_adp_type
_atom_site_occupancy
_atom_site_symmetry_multiplicity
_atom_site_calc_flag
_atom_site_refinement_flags
Pt1 Pt 0.291430(11) 0.136622(19) 0.386100(14) 0.03326(11) Uani 1.0 1 d .
Rh1 Rh 0.17461(2) 0.18639(4) 0.39751(3) 0.03661(16) Uani 1.0 1 d .
Rh2 Rh 0.25484(3) 0.33879(4) 0.38326(3) 0.04069(18) Uani 1.0 1 d .
S1 S 0.22691(8) 0.21723(13) 0.32056(9) 0.0365(5) Uani 1.0 1 d .
S2 S 0.25384(8) 0.22897(14) 0.45759(10) 0.0400(5) Uani 1.0 1 d .
N1 N 0.3251(3) -0.0436(5) 0.3366(4) 0.0448(17) Uani 1.0 1 d .
N2 N 0.3305(3) 0.0618(5) 0.2698(4) 0.0475(18) Uani 1.0 1 d .
N3 N 0.3491(3) -0.0317(5) 0.4389(4) 0.0475(18) Uani 1.0 1 d .
N4 N 0.3821(3) 0.0896(5) 0.4878(4) 0.0441(17) Uani 1.0 1 d .
C1 C 0.3171(3) 0.0492(6) 0.3246(5) 0.0405(19) Uani 1.0 1 d .
C2 C 0.3419(4) -0.0899(7) 0.2883(5) 0.054(3) Uani 1.0 1 d .
C3 C 0.3454(4) -0.0255(8) 0.2468(5) 0.058(3) Uani 1.0 1 d .
C4 C 0.3341(4) 0.1529(8) 0.2388(5) 0.058(3) Uani 1.0 1 d .
C5 C 0.3935(5) 0.1710(10) 0.2279(7) 0.090(5) Uani 1.0 1 d .
C6 C 0.2950(6) 0.1581(11) 0.1840(6) 0.090(5) Uani 1.0 1 d .
C7 C 0.3162(4) -0.0840(6) 0.3932(5) 0.051(3) Uani 1.0 1 d .
C8 C 0.3441(4) 0.0644(5) 0.4436(4) 0.0386(18) Uani 1.0 1 d .
C9 C 0.3891(4) -0.0634(7) 0.4824(5) 0.052(3) Uani 1.0 1 d .
C10 C 0.4090(4) 0.0104(7) 0.5120(5) 0.051(3) Uani 1.0 1 d .
C11 C 0.3950(4) 0.1872(7) 0.5054(4) 0.048(2) Uani 1.0 1 d .
C12 C 0.4565(4) 0.2090(9) 0.5037(5) 0.065(3) Uani 1.0 1 d .
C13 C 0.3751(5) 0.2069(9) 0.5658(5) 0.067(3) Uani 1.0 1 d .
C14 C 0.1169(4) 0.1366(7) 0.4594(5) 0.047(3) Uani 1.0 1 d .
C15 C 0.1293(4) 0.0644(7) 0.4184(6) 0.055(3) Uani 1.0 1 d .
C16 C 0.1089(4) 0.0940(7) 0.3596(5) 0.057(3) Uani 1.0 1 d .
C17 C 0.0863(4) 0.1868(7) 0.3631(4) 0.047(2) Uani 1.0 1 d .
C18 C 0.0924(4) 0.2133(7) 0.4249(5) 0.046(2) Uani 1.0 1 d .
C19 C 0.1270(5) 0.1319(9) 0.5252(5) 0.066(3) Uani 1.0 1 d .
C20 C 0.1555(5) -0.0276(7) 0.4364(7) 0.083(4) Uani 1.0 1 d .
C21 C 0.1135(6) 0.0371(11) 0.3050(6) 0.092(5) Uani 1.0 1 d .
C22 C 0.0588(5) 0.2434(10) 0.3135(5) 0.074(4) Uani 1.0 1 d .
C23 C 0.0730(4) 0.3033(8) 0.4477(5) 0.059(3) Uani 1.0 1 d .
C24 C 0.3012(5) 0.4585(6) 0.4212(6) 0.059(3) Uani 1.0 1 d .
C25 C 0.2425(5) 0.4813(6) 0.4143(6) 0.063(3) Uani 1.0 1 d .
C26 C 0.2235(4) 0.4747(6) 0.3533(6) 0.055(3) Uani 1.0 1 d .
C27 C 0.2692(5) 0.4520(7) 0.3214(6) 0.059(3) Uani 1.0 1 d .
C28 C 0.3172(5) 0.4393(6) 0.3642(6) 0.063(3) Uani 1.0 1 d .
C29 C 0.3401(6) 0.4572(9) 0.4774(6) 0.089(5) Uani 1.0 1 d .
C30 C 0.2079(6) 0.5073(9) 0.4629(7) 0.087(4) Uani 1.0 1 d .
C31 C 0.1647(5) 0.4962(8) 0.3274(7) 0.087(5) Uani 1.0 1 d .
C32 C 0.2667(6) 0.4426(9) 0.2572(6) 0.076(4) Uani 1.0 1 d .
C33 C 0.3752(5) 0.4140(8) 0.3471(7) 0.082(4) Uani 1.0 1 d .
C34 C 0.5591(4) 0.0758(6) 0.3263(4) 0.0407(19) Uani 1.0 1 d .
C35 C 0.5630(4) -0.0164(7) 0.3093(5) 0.047(2) Uani 1.0 1 d .
C36 C 0.5244(4) -0.0856(7) 0.3225(5) 0.050(3) Uani 1.0 1 d .
C37 C 0.4797(4) -0.0628(7) 0.3520(5) 0.048(2) Uani 1.0 1 d .
C38 C 0.4729(4) 0.0298(7) 0.3684(5) 0.050(3) Uani 1.0 1 d .
C39 C 0.5127(4) 0.0966(6) 0.3561(5) 0.049(3) Uani 1.0 1 d .
C40 C 0.5885(4) 0.2570(7) 0.3371(5) 0.052(3) Uani 1.0 1 d .
C41 C 0.5998(7) 0.2759(9) 0.3969(7) 0.092(5) Uani 1.0 1 d .
C42 C 0.5794(8) 0.3553(11) 0.4244(7) 0.105(6) Uani 1.0 1 d .
C43 C 0.5500(7) 0.4235(10) 0.3914(7) 0.091(5) Uani 1.0 1 d .
C44 C 0.5386(5) 0.4077(8) 0.3332(6) 0.068(3) Uani 1.0 1 d .
C45 C 0.5570(4) 0.3266(7) 0.3072(5) 0.054(3) Uani 1.0 1 d .
C46 C 0.6030(4) 0.1586(6) 0.2387(5) 0.047(2) Uani 1.0 1 d .
C47 C 0.5502(4) 0.1633(7) 0.2056(5) 0.054(3) Uani 1.0 1 d .
C48 C 0.5436(5) 0.1703(7) 0.1457(5) 0.059(3) Uani 1.0 1 d .
C49 C 0.5907(6) 0.1715(7) 0.1140(6) 0.071(4) Uani 1.0 1 d .
C50 C 0.6433(6) 0.1638(7) 0.1453(7) 0.075(4) Uani 1.0 1 d .
C51 C 0.6494(4) 0.1589(6) 0.2059(6) 0.058(3) Uani 1.0 1 d .
C52 C 0.6693(4) 0.1254(8) 0.3407(6) 0.062(3) Uani 1.0 1 d .
C53 C 0.7156(5) 0.1830(11) 0.3333(8) 0.108(7) Uani 1.0 1 d .
C54 C 0.7687(6) 0.1656(14) 0.3588(10) 0.149(10) Uani 1.0 1 d .
C55 C 0.7804(6) 0.0841(14) 0.3901(8) 0.122(8) Uani 1.0 1 d .
C56 C 0.7364(5) 0.0252(10) 0.3996(6) 0.084(5) Uani 1.0 1 d .
C57 C 0.6818(4) 0.0469(8) 0.3746(6) 0.064(3) Uani 1.0 1 d .
C58 C 0.0166(4) 0.1892(7) 0.6422(4) 0.048(3) Uani 1.0 1 d .
C59 C 0.0717(5) 0.2198(10) 0.6553(5) 0.071(3) Uani 1.0 1 d .
C60 C 0.1159(6) 0.1578(14) 0.6742(6) 0.100(6) Uani 1.0 1 d .
C61 C 0.1044(8) 0.0623(14) 0.6804(6) 0.102(6) Uani 1.0 1 d .
C62 C 0.0506(7) 0.0296(9) 0.6693(5) 0.082(4) Uani 1.0 1 d .
C63 C 0.0073(5) 0.0928(7) 0.6505(4) 0.057(3) Uani 1.0 1 d .
C64 C -0.0917(4) 0.2410(6) 0.6511(4) 0.0419(19) Uani 1.0 1 d .
C65 C -0.0864(4) 0.2204(7) 0.7100(5) 0.055(3) Uani 1.0 1 d .
C66 C -0.1334(6) 0.2104(9) 0.7417(6) 0.078(4) Uani 1.0 1 d .
C67 C -0.1885(5) 0.2236(8) 0.7133(7) 0.073(4) Uani 1.0 1 d .
C68 C -0.1939(5) 0.2444(8) 0.6564(6) 0.065(3) Uani 1.0 1 d .
C69 C -0.1470(4) 0.2527(6) 0.6249(5) 0.052(3) Uani 1.0 1 d .
C70 C -0.0162(4) 0.3687(6) 0.6220(4) 0.0395(18) Uani 1.0 1 d .
C71 C -0.0220(4) 0.4192(7) 0.6734(4) 0.047(2) Uani 1.0 1 d .
C72 C 0.0007(5) 0.5106(7) 0.6827(5) 0.054(3) Uani 1.0 1 d .
C73 C 0.0285(5) 0.5532(7) 0.6409(5) 0.060(3) Uani 1.0 1 d .
C74 C 0.0342(5) 0.5050(8) 0.5889(5) 0.064(3) Uani 1.0 1 d .
C75 C 0.0118(5) 0.4149(7) 0.5806(5) 0.059(3) Uani 1.0 1 d .
C76 C -0.0498(4) 0.2322(6) 0.5439(4) 0.0416(19) Uani 1.0 1 d .
C77 C -0.0826(4) 0.2928(7) 0.5054(5) 0.050(3) Uani 1.0 1 d .
C78 C -0.0961(4) 0.2720(7) 0.4474(5) 0.055(3) Uani 1.0 1 d .
C79 C -0.0777(4) 0.1907(7) 0.4231(5) 0.056(3) Uani 1.0 1 d .
C80 C -0.0433(4) 0.1299(7) 0.4588(5) 0.054(3) Uani 1.0 1 d .
C81 C -0.0308(4) 0.1507(6) 0.5181(4) 0.0416(19) Uani 1.0 1 d .
B1 B 0.6062(5) 0.1557(7) 0.3111(5) 0.046(3) Uani 1.0 1 d .
B2 B -0.0356(4) 0.2577(7) 0.6140(5) 0.042(2) Uani 1.0 1 d .
H2 H 0.3496 -0.1554 0.2853 0.0646 Uiso 1.0 1 calc R
H3 H 0.3560 -0.0365 0.2084 0.0699 Uiso 1.0 1 calc R
H4 H 0.3228 0.2035 0.2657 0.0699 Uiso 1.0 1 calc R
H5A H 0.4073 0.1189 0.2050 0.1086 Uiso 1.0 1 calc R
H5B H 0.4168 0.1760 0.2655 0.1086 Uiso 1.0 1 calc R
H5C H 0.3957 0.2301 0.2059 0.1086 Uiso 1.0 1 calc R
H6A H 0.2561 0.1506 0.1937 0.1078 Uiso 1.0 1 calc R
H6B H 0.3040 0.1076 0.1572 0.1078 Uiso 1.0 1 calc R
H6C H 0.2991 0.2194 0.1651 0.1078 Uiso 1.0 1 calc R
H7A H 0.2758 -0.0809 0.3994 0.0607 Uiso 1.0 1 calc R
H7B H 0.3279 -0.1510 0.3944 0.0607 Uiso 1.0 1 calc R
H9 H 0.4001 -0.1271 0.4896 0.0620 Uiso 1.0 1 calc R
H10 H 0.4371 0.0097 0.5445 0.0611 Uiso 1.0 1 calc R
H11 H 0.3732 0.2295 0.4764 0.0571 Uiso 1.0 1 calc R
H12A H 0.4678 0.1938 0.4647 0.0783 Uiso 1.0 1 calc R
H12B H 0.4788 0.1712 0.5334 0.0783 Uiso 1.0 1 calc R
H12C H 0.4631 0.2762 0.5118 0.0783 Uiso 1.0 1 calc R
H13A H 0.3957 0.1663 0.5952 0.0804 Uiso 1.0 1 calc R
H13B H 0.3346 0.1939 0.5647 0.0804 Uiso 1.0 1 calc R
H13C H 0.3822 0.2733 0.5762 0.0804 Uiso 1.0 1 calc R
H19A H 0.1604 0.0931 0.5364 0.0791 Uiso 1.0 1 calc R
H19B H 0.0941 0.1037 0.5411 0.0791 Uiso 1.0 1 calc R
H19C H 0.1331 0.1957 0.5410 0.0791 Uiso 1.0 1 calc R
H20A H 0.1259 -0.0732 0.4432 0.0992 Uiso 1.0 1 calc R
H20B H 0.1805 -0.0193 0.4726 0.0992 Uiso 1.0 1 calc R
H20C H 0.1772 -0.0511 0.4052 0.0992 Uiso 1.0 1 calc R
H21A H 0.1146 0.0796 0.2713 0.1104 Uiso 1.0 1 calc R
H21B H 0.0807 -0.0048 0.2983 0.1104 Uiso 1.0 1 calc R
H21C H 0.1480 -0.0008 0.3096 0.1104 Uiso 1.0 1 calc R
H22A H 0.0188 0.2515 0.3186 0.0887 Uiso 1.0 1 calc R
H22B H 0.0627 0.2105 0.2764 0.0887 Uiso 1.0 1 calc R
H22C H 0.0770 0.3054 0.3129 0.0887 Uiso 1.0 1 calc R
H23A H 0.0966 0.3201 0.4837 0.0713 Uiso 1.0 1 calc R
H23B H 0.0337 0.2970 0.4564 0.0713 Uiso 1.0 1 calc R
H23C H 0.0756 0.3529 0.4182 0.0713 Uiso 1.0 1 calc R
H29A H 0.3573 0.5196 0.4840 0.1064 Uiso 1.0 1 calc R
H29B H 0.3697 0.4100 0.4742 0.1064 Uiso 1.0 1 calc R
H29C H 0.3186 0.4411 0.5104 0.1064 Uiso 1.0 1 calc R
H30A H 0.1704 0.4786 0.4557 0.1039 Uiso 1.0 1 calc R
H30B H 0.2041 0.5761 0.4645 0.1039 Uiso 1.0 1 calc R
H30C H 0.2264 0.4844 0.5003 0.1039 Uiso 1.0 1 calc R
H31A H 0.1626 0.5620 0.3141 0.1047 Uiso 1.0 1 calc R
H31B H 0.1384 0.4864 0.3572 0.1047 Uiso 1.0 1 calc R
H31C H 0.1547 0.4543 0.2939 0.1047 Uiso 1.0 1 calc R
H32A H 0.2641 0.5054 0.2392 0.0911 Uiso 1.0 1 calc R
H32B H 0.2335 0.4054 0.2429 0.0911 Uiso 1.0 1 calc R
H32C H 0.3008 0.4108 0.2467 0.0911 Uiso 1.0 1 calc R
H33A H 0.3960 0.3791 0.3792 0.0987 Uiso 1.0 1 calc R
H33B H 0.3957 0.4719 0.3393 0.0987 Uiso 1.0 1 calc R
H33C H 0.3713 0.3748 0.3117 0.0987 Uiso 1.0 1 calc R
H35 H 0.5933 -0.0342 0.2875 0.0559 Uiso 1.0 1 calc R
H36 H 0.5295 -0.1490 0.3107 0.0600 Uiso 1.0 1 calc R
H37 H 0.4535 -0.1097 0.3613 0.0576 Uiso 1.0 1 calc R
H38 H 0.4412 0.0479 0.3880 0.0600 Uiso 1.0 1 calc R
H39 H 0.5080 0.1597 0.3688 0.0592 Uiso 1.0 1 calc R
H41 H 0.6226 0.2325 0.4203 0.1102 Uiso 1.0 1 calc R
H42 H 0.5858 0.3621 0.4658 0.1262 Uiso 1.0 1 calc R
H43 H 0.5381 0.4799 0.4090 0.1095 Uiso 1.0 1 calc R
H44 H 0.5176 0.4531 0.3097 0.0811 Uiso 1.0 1 calc R
H45 H 0.5472 0.3183 0.2662 0.0649 Uiso 1.0 1 calc R
H47 H 0.5173 0.1615 0.2260 0.0650 Uiso 1.0 1 calc R
H48 H 0.5069 0.1743 0.1257 0.0712 Uiso 1.0 1 calc R
H49 H 0.5868 0.1773 0.0724 0.0857 Uiso 1.0 1 calc R
H50 H 0.6760 0.1619 0.1246 0.0898 Uiso 1.0 1 calc R
H51 H 0.6862 0.1557 0.2259 0.0700 Uiso 1.0 1 calc R
H53 H 0.7098 0.2374 0.3092 0.1293 Uiso 1.0 1 calc R
H54 H 0.7979 0.2102 0.3549 0.1787 Uiso 1.0 1 calc R
H55 H 0.8179 0.0688 0.4048 0.1470 Uiso 1.0 1 calc R
H56 H 0.7429 -0.0299 0.4229 0.1004 Uiso 1.0 1 calc R
H57 H 0.6520 0.0051 0.3815 0.0765 Uiso 1.0 1 calc R
H59 H 0.0799 0.2850 0.6514 0.0850 Uiso 1.0 1 calc R
H60 H 0.1532 0.1809 0.6826 0.1196 Uiso 1.0 1 calc R
H61 H 0.1340 0.0197 0.6924 0.1226 Uiso 1.0 1 calc R
H62 H 0.0426 -0.0354 0.6743 0.0986 Uiso 1.0 1 calc R
H63 H -0.0300 0.0691 0.6430 0.0679 Uiso 1.0 1 calc R
H65 H -0.0498 0.2128 0.7298 0.0663 Uiso 1.0 1 calc R
H66 H -0.1284 0.1947 0.7822 0.0935 Uiso 1.0 1 calc R
H67 H -0.2207 0.2177 0.7345 0.0880 Uiso 1.0 1 calc R
H68 H -0.2305 0.2538 0.6368 0.0780 Uiso 1.0 1 calc R
H69 H -0.1526 0.2669 0.5841 0.0619 Uiso 1.0 1 calc R
H71 H -0.0417 0.3912 0.7031 0.0567 Uiso 1.0 1 calc R
H72 H -0.0035 0.5426 0.7185 0.0644 Uiso 1.0 1 calc R
H73 H 0.0437 0.6148 0.6470 0.0714 Uiso 1.0 1 calc R
H74 H 0.0534 0.5337 0.5590 0.0766 Uiso 1.0 1 calc R
H75 H 0.0161 0.3836 0.5445 0.0708 Uiso 1.0 1 calc R
H77 H -0.0958 0.3504 0.5204 0.0597 Uiso 1.0 1 calc R
H78 H -0.1188 0.3148 0.4235 0.0666 Uiso 1.0 1 calc R
H79 H -0.0880 0.1760 0.3830 0.0674 Uiso 1.0 1 calc R
H80 H -0.0284 0.0745 0.4427 0.0643 Uiso 1.0 1 calc R
H81 H -0.0085 0.1074 0.5420 0.0499 Uiso 1.0 1 calc R

loop_
_atom_site_aniso_label
_atom_site_aniso_U_11
_atom_site_aniso_U_22
_atom_site_aniso_U_33
_atom_site_aniso_U_12
_atom_site_aniso_U_13
_atom_site_aniso_U_23
Pt1 0.02568(17) 0.02956(16) 0.0449(2) -0.00027(10) 0.00495(13) 0.00079(11)
Rh1 0.0261(3) 0.0355(3) 0.0488(4) -0.0021(3) 0.0063(3) -0.0023(3)
Rh2 0.0316(4) 0.0286(3) 0.0616(5) -0.0024(3) 0.0028(3) -0.0026(3)
S1 0.0295(10) 0.0326(9) 0.0476(12) -0.0022(7) 0.0050(9) 0.0023(8)
S2 0.0332(10) 0.0387(10) 0.0480(13) 0.0020(8) 0.0035(9) -0.0059(9)
N1 0.035(4) 0.037(4) 0.062(5) 0.001(3) 0.009(4) -0.001(4)
N2 0.042(4) 0.051(4) 0.051(5) 0.002(4) 0.013(4) -0.001(4)
N3 0.034(4) 0.039(4) 0.070(6) -0.001(3) 0.008(4) 0.004(4)
N4 0.036(4) 0.049(4) 0.046(5) 0.001(3) -0.004(4) 0.005(4)
C1 0.024(4) 0.033(4) 0.065(6) 0.000(3) 0.007(4) 0.004(4)
C2 0.053(6) 0.047(5) 0.060(7) 0.010(4) -0.003(5) -0.011(5)
C3 0.050(6) 0.070(7) 0.057(7) 0.015(5) 0.014(5) -0.015(5)
C4 0.042(6) 0.067(6) 0.069(7) 0.006(5) 0.021(5) 0.020(5)
C5 0.056(7) 0.097(10) 0.125(13) -0.005(7) 0.040(8) 0.017(9)
C6 0.081(9) 0.131(12) 0.058(8) 0.020(8) 0.004(7) 0.035(8)
C7 0.055(6) 0.026(4) 0.072(7) 0.002(4) 0.010(5) 0.001(4)
C8 0.039(5) 0.033(4) 0.046(5) 0.002(3) 0.014(4) 0.012(4)
C9 0.037(5) 0.050(5) 0.069(7) 0.008(4) 0.009(5) 0.010(5)
C10 0.036(5) 0.067(6) 0.049(6) 0.011(4) 0.001(4) 0.010(5)
C11 0.050(6) 0.050(5) 0.041(5) 0.004(4) -0.005(4) -0.005(4)
C12 0.045(6) 0.085(8) 0.064(7) 0.002(5) 0.001(5) -0.010(6)
C13 0.077(8) 0.081(8) 0.043(6) 0.004(6) 0.006(6) -0.005(6)
C14 0.022(4) 0.063(6) 0.058(6) 0.003(4) 0.015(4) 0.007(5)
C15 0.035(5) 0.043(5) 0.091(9) -0.006(4) 0.022(5) -0.004(5)
C16 0.039(5) 0.056(6) 0.076(8) -0.017(4) 0.008(5) -0.018(5)
C17 0.030(5) 0.068(6) 0.044(6) -0.004(4) -0.002(4) -0.007(5)
C18 0.022(4) 0.054(5) 0.063(6) 0.005(4) 0.010(4) 0.007(5)
C19 0.051(6) 0.100(9) 0.048(7) 0.006(6) 0.009(5) 0.020(6)
C20 0.065(7) 0.041(6) 0.145(13) -0.008(5) 0.028(8) 0.017(7)
C21 0.080(9) 0.112(11) 0.089(10) -0.044(8) 0.033(8) -0.039(8)
C22 0.041(6) 0.119(10) 0.060(8) 0.002(6) -0.004(5) 0.011(7)
C23 0.038(5) 0.070(7) 0.072(8) 0.010(5) 0.012(5) -0.006(6)
C24 0.057(6) 0.029(4) 0.089(9) -0.018(4) -0.008(6) -0.005(5)
C25 0.054(6) 0.030(4) 0.104(10) -0.003(4) 0.002(6) -0.008(5)
C26 0.046(5) 0.023(4) 0.093(9) -0.001(4) -0.008(6) -0.006(5)
C27 0.063(7) 0.037(5) 0.077(8) -0.015(4) 0.001(6) 0.007(5)
C28 0.053(6) 0.033(5) 0.103(10) -0.018(4) 0.012(6) -0.010(5)
C29 0.103(10) 0.064(7) 0.088(10) -0.020(7) -0.046(8) -0.009(7)
C30 0.081(9) 0.065(7) 0.116(12) 0.003(6) 0.020(8) -0.040(7)
C31 0.073(8) 0.043(6) 0.143(14) 0.010(5) -0.004(8) 0.011(7)
C32 0.083(9) 0.065(7) 0.080(9) -0.024(6) 0.011(7) 0.010(6)
C33 0.050(7) 0.057(7) 0.142(13) -0.008(5) 0.022(7) -0.014(7)
C34 0.026(4) 0.048(5) 0.048(6) -0.001(4) -0.000(4) 0.005(4)
C35 0.032(5) 0.056(5) 0.053(6) 0.003(4) 0.008(4) 0.003(4)
C36 0.044(5) 0.043(5) 0.061(7) -0.003(4) -0.007(5) -0.001(4)
C37 0.031(5) 0.055(5) 0.058(6) -0.006(4) 0.004(4) 0.005(5)
C38 0.030(5) 0.061(6) 0.060(7) -0.001(4) 0.010(4) -0.002(5)
C39 0.046(5) 0.040(5) 0.062(7) 0.002(4) -0.002(5) -0.001(4)
C40 0.046(5) 0.051(5) 0.056(6) -0.017(4) -0.007(5) 0.006(5)
C41 0.127(12) 0.058(7) 0.082(10) -0.008(7) -0.038(9) 0.003(7)
C42 0.152(16) 0.086(10) 0.070(10) -0.028(10) -0.029(10) 0.002(8)
C43 0.121(12) 0.064(8) 0.091(11) -0.023(8) 0.019(9) -0.017(7)
C44 0.067(7) 0.061(7) 0.076(9) 0.002(5) 0.013(6) 0.008(6)
C45 0.047(6) 0.057(6) 0.060(7) -0.004(5) 0.010(5) 0.002(5)
C46 0.039(5) 0.038(4) 0.064(7) -0.004(4) 0.009(5) 0.016(4)
C47 0.039(5) 0.065(6) 0.059(7) 0.006(5) 0.004(5) 0.007(5)
C48 0.050(6) 0.057(6) 0.069(8) 0.008(5) -0.007(5) 0.010(5)
C49 0.093(9) 0.040(5) 0.084(9) -0.000(6) 0.021(8) 0.006(5)
C50 0.075(8) 0.041(5) 0.115(12) 0.004(5) 0.039(8) 0.007(6)
C51 0.036(5) 0.039(5) 0.102(10) 0.005(4) 0.014(6) 0.014(5)
C52 0.034(5) 0.069(7) 0.081(8) -0.008(5) -0.006(5) 0.033(6)
C53 0.049(7) 0.118(11) 0.148(14) -0.037(7) -0.035(8) 0.087(11)
C54 0.056(8) 0.160(16) 0.22(3) -0.042(9) -0.040(11) 0.126(16)
C55 0.047(7) 0.166(16) 0.147(16) -0.018(9) -0.025(8) 0.098(13)
C56 0.038(6) 0.106(10) 0.104(11) -0.002(6) -0.005(6) 0.054(8)
C57 0.034(5) 0.070(7) 0.086(8) -0.001(5) -0.003(5) 0.031(6)
C58 0.035(5) 0.070(6) 0.040(5) 0.015(4) 0.004(4) -0.007(5)
C59 0.046(6) 0.099(9) 0.066(8) 0.015(6) -0.003(5) -0.014(7)
C60 0.063(8) 0.170(16) 0.062(9) 0.043(10) -0.017(7) -0.031(10)
C61 0.106(12) 0.142(14) 0.054(8) 0.077(11) -0.019(8) -0.020(9)
C62 0.122(12) 0.078(8) 0.048(7) 0.057(8) 0.015(7) 0.004(6)
C63 0.069(7) 0.062(6) 0.041(6) 0.025(5) 0.019(5) 0.007(5)
C64 0.032(4) 0.038(4) 0.056(6) -0.001(4) 0.007(4) -0.003(4)
C65 0.045(5) 0.068(6) 0.055(7) 0.006(5) 0.016(5) 0.003(5)
C66 0.078(9) 0.084(8) 0.078(9) 0.004(7) 0.042(7) -0.007(7)
C67 0.055(7) 0.067(7) 0.105(11) -0.010(5) 0.044(7) -0.012(7)
C68 0.043(6) 0.065(7) 0.090(9) -0.004(5) 0.021(6) -0.018(6)
C69 0.036(5) 0.044(5) 0.077(7) -0.004(4) 0.017(5) -0.007(5)
C70 0.034(5) 0.047(5) 0.037(5) -0.000(4) -0.001(4) -0.006(4)
C71 0.041(5) 0.055(5) 0.046(6) 0.001(4) 0.003(4) 0.001(4)
C72 0.061(6) 0.051(5) 0.047(6) 0.000(5) -0.003(5) -0.002(4)
C73 0.066(7) 0.047(5) 0.064(7) -0.009(5) 0.001(6) -0.003(5)
C74 0.075(8) 0.065(6) 0.056(7) -0.014(6) 0.025(6) -0.006(5)
C75 0.069(7) 0.053(6) 0.056(7) -0.019(5) 0.010(5) -0.002(5)
C76 0.031(4) 0.045(5) 0.050(6) -0.002(4) 0.007(4) -0.003(4)
C77 0.042(5) 0.043(5) 0.063(7) 0.003(4) 0.002(5) -0.002(5)
C78 0.043(5) 0.059(6) 0.063(7) -0.004(5) 0.002(5) 0.006(5)
C79 0.047(6) 0.064(6) 0.058(7) -0.012(5) 0.009(5) -0.012(5)
C80 0.045(6) 0.051(5) 0.065(7) -0.001(4) 0.011(5) -0.006(5)
C81 0.036(5) 0.047(5) 0.042(5) -0.002(4) 0.007(4) -0.005(4)
B1 0.037(6) 0.044(5) 0.056(7) -0.006(4) -0.006(5) 0.016(5)
B2 0.034(5) 0.044(5) 0.048(6) 0.003(4) 0.003(4) -0.002(4)

loop_
_atom_type_symbol
_atom_type_description
_atom_type_scat_dispersion_real
_atom_type_scat_dispersion_imag
_atom_type_scat_source
C C 0.0033 0.0016
;
International Tables for Crystallography
(1992, Vol. C, Tables 4.2.6.8 and 6.1.1.4)
;
H H 0.0000 0.0000
;
International Tables for Crystallography
(1992, Vol. C, Table 6.1.1.4)
;
B B 0.0013 0.0007
;
International Tables for Crystallography
(1992, Vol. C, Tables 4.2.6.8 and 6.1.1.4)
;
N N 0.0061 0.0033
;
International Tables for Crystallography
(1992, Vol. C, Tables 4.2.6.8 and 6.1.1.4)
;
Pt Pt -1.7033 8.3905
;
International Tables for Crystallography
(1992, Vol. C, Tables 4.2.6.8 and 6.1.1.4)
;
Rh Rh -1.1178 0.9187
;
International Tables for Crystallography
(1992, Vol. C, Tables 4.2.6.8 and 6.1.1.4)
;
S S 0.1246 0.1234
;
International Tables for Crystallography
(1992, Vol. C, Tables 4.2.6.8 and 6.1.1.4)
;

loop_
_geom_angle_atom_site_label_1
_geom_angle_atom_site_label_2
_geom_angle_atom_site_label_3
_geom_angle
_geom_angle_publ_flag
Rh1 Pt1 Rh2 59.367(19) yes
Rh1 Pt1 S1 50.46(6) yes
Rh1 Pt1 S2 50.69(5) yes
Rh1 Pt1 C1 124.8(2) yes
Rh1 Pt1 C8 127.4(3) yes
Rh2 Pt1 S1 49.19(5) yes
Rh2 Pt1 S2 49.40(6) yes
Rh2 Pt1 C1 133.0(3) yes
Rh2 Pt1 C8 131.6(3) yes
S1 Pt1 S2 84.36(7) yes
S1 Pt1 C1 94.5(3) yes
S1 Pt1 C8 177.6(3) yes
S2 Pt1 C1 174.4(3) yes
S2 Pt1 C8 94.9(3) yes
C1 Pt1 C8 86.0(4) yes
Pt1 Rh1 Rh2 61.743(18) yes
Pt1 Rh1 S1 51.76(5) yes
Pt1 Rh1 S2 51.74(6) yes
Pt1 Rh1 C14 130.4(3) yes
Pt1 Rh1 C15 109.7(3) yes
Pt1 Rh1 C16 118.7(3) yes
Pt1 Rh1 C17 150.4(3) yes
Pt1 Rh1 C18 167.8(3) yes
Rh2 Rh1 S1 50.49(5) yes
Rh2 Rh1 S2 50.66(6) yes
Rh2 Rh1 C14 140.4(3) yes
Rh2 Rh1 C15 169.1(3) yes
Rh2 Rh1 C16 149.4(3) yes
Rh2 Rh1 C17 125.4(3) yes
Rh2 Rh1 C18 121.8(3) yes
S1 Rh1 S2 86.11(8) yes
S1 Rh1 C14 168.9(3) yes
S1 Rh1 C15 131.0(3) yes
S1 Rh1 C16 103.6(4) yes
S1 Rh1 C17 107.6(3) yes
S1 Rh1 C18 140.2(3) yes
S2 Rh1 C14 103.3(3) yes
S2 Rh1 C15 119.1(3) yes
S2 Rh1 C16 156.8(3) yes
S2 Rh1 C17 157.4(3) yes
S2 Rh1 C18 119.9(3) yes
C14 Rh1 C15 39.0(4) yes
C14 Rh1 C16 65.5(4) yes
C14 Rh1 C17 65.6(4) yes
C14 Rh1 C18 38.6(4) yes
C15 Rh1 C16 39.5(5) yes
C15 Rh1 C17 65.5(4) yes
C15 Rh1 C18 65.1(4) yes
C16 Rh1 C17 38.5(4) yes
C16 Rh1 C18 65.0(4) yes
C17 Rh1 C18 39.3(4) yes
Pt1 Rh2 Rh1 58.890(16) yes
Pt1 Rh2 S1 50.38(5) yes
Pt1 Rh2 S2 50.38(6) yes
Pt1 Rh2 C24 127.3(3) yes
Pt1 Rh2 C25 158.7(4) yes
Pt1 Rh2 C26 162.6(3) yes
Pt1 Rh2 C27 130.7(3) yes
Pt1 Rh2 C28 115.8(3) yes
Rh1 Rh2 S1 50.43(6) yes
Rh1 Rh2 S2 50.63(5) yes
Rh1 Rh2 C24 148.2(4) yes
Rh1 Rh2 C25 122.6(3) yes
Rh1 Rh2 C26 119.1(3) yes
Rh1 Rh2 C27 139.3(3) yes
Rh1 Rh2 C28 172.7(4) yes
S1 Rh2 S2 86.03(8) yes
S1 Rh2 C24 161.0(4) yes
S1 Rh2 C25 149.5(3) yes
S1 Rh2 C26 113.7(3) yes
S1 Rh2 C27 101.5(3) yes
S1 Rh2 C28 122.6(4) yes
S2 Rh2 C24 106.0(3) yes
S2 Rh2 C25 112.0(4) yes
S2 Rh2 C26 144.1(4) yes
S2 Rh2 C27 170.0(3) yes
S2 Rh2 C28 131.1(3) yes
C24 Rh2 C25 38.6(4) yes
C24 Rh2 C26 64.8(4) yes
C24 Rh2 C27 65.0(4) yes
C24 Rh2 C28 38.6(5) yes
C25 Rh2 C26 38.6(5) yes
C25 Rh2 C27 64.2(5) yes
C25 Rh2 C28 64.3(4) yes
C26 Rh2 C27 37.7(4) yes
C26 Rh2 C28 64.2(4) yes
C27 Rh2 C28 39.0(4) yes
Pt1 S1 Rh1 77.78(7) yes
Pt1 S1 Rh2 80.43(7) yes
Rh1 S1 Rh2 79.08(7) yes
Pt1 S2 Rh1 77.57(7) yes
Pt1 S2 Rh2 80.23(8) yes
Rh1 S2 Rh2 78.71(7) yes
C1 N1 C2 110.2(8) yes
C1 N1 C7 122.4(8) yes
C2 N1 C7 127.4(7) yes
C1 N2 C3 109.1(8) yes
C1 N2 C4 126.6(8) yes
C3 N2 C4 124.1(9) yes
C7 N3 C8 121.4(7) yes
C7 N3 C9 129.8(7) yes
C8 N3 C9 108.9(7) yes
C8 N4 C10 109.9(7) yes
C8 N4 C11 124.6(7) yes
C10 N4 C11 125.4(7) yes
Pt1 C1 N1 120.1(7) yes
Pt1 C1 N2 133.6(6) yes
N1 C1 N2 106.2(8) yes
N1 C2 C3 106.9(9) yes
N2 C3 C2 107.6(10) yes
N2 C4 C5 109.4(9) yes
N2 C4 C6 112.7(10) yes
C5 C4 C6 112.3(11) yes
N1 C7 N3 109.1(7) yes
Pt1 C8 N3 120.5(6) yes
Pt1 C8 N4 133.8(6) yes
N3 C8 N4 105.5(7) yes
N3 C9 C10 107.6(8) yes
N4 C10 C9 108.1(8) yes
N4 C11 C12 111.4(8) yes
N4 C11 C13 110.3(8) yes
C12 C11 C13 112.1(9) yes
Rh1 C14 C15 68.0(6) yes
Rh1 C14 C18 69.3(6) yes
Rh1 C14 C19 127.9(7) yes
C15 C14 C18 106.1(9) yes
C15 C14 C19 126.9(9) yes
C18 C14 C19 127.0(9) yes
Rh1 C15 C14 73.1(5) yes
Rh1 C15 C16 71.8(6) yes
Rh1 C15 C20 124.6(7) yes
C14 C15 C16 109.2(8) yes
C14 C15 C20 123.4(11) yes
C16 C15 C20 127.3(11) yes
Rh1 C16 C15 68.8(6) yes
Rh1 C16 C17 71.5(6) yes
Rh1 C16 C21 123.5(8) yes
C15 C16 C17 108.0(9) yes
C15 C16 C21 125.0(10) yes
C17 C16 C21 126.9(10) yes
Rh1 C17 C16 70.1(5) yes
Rh1 C17 C18 69.4(5) yes
Rh1 C17 C22 128.0(7) yes
C16 C17 C18 106.8(9) yes
C16 C17 C22 126.5(10) yes
C18 C17 C22 126.6(9) yes
Rh1 C18 C14 72.0(5) yes
Rh1 C18 C17 71.3(5) yes
Rh1 C18 C23 125.8(7) yes
C14 C18 C17 109.6(8) yes
C14 C18 C23 126.0(9) yes
C17 C18 C23 124.3(9) yes
Rh2 C24 C25 71.1(6) yes
Rh2 C24 C28 69.8(6) yes
Rh2 C24 C29 125.5(7) yes
C25 C24 C28 106.9(10) yes
C25 C24 C29 127.6(12) yes
C28 C24 C29 125.5(10) yes
Rh2 C25 C24 70.3(6) yes
Rh2 C25 C26 70.1(6) yes
Rh2 C25 C30 125.2(8) yes
C24 C25 C26 107.8(11) yes
C24 C25 C30 125.5(11) yes
C26 C25 C30 126.8(10) yes
Rh2 C26 C25 71.4(5) yes
Rh2 C26 C27 72.5(6) yes
Rh2 C26 C31 126.1(7) yes
C25 C26 C27 109.6(9) yes
C25 C26 C31 124.5(11) yes
C27 C26 C31 125.7(12) yes
Rh2 C27 C26 69.8(6) yes
Rh2 C27 C28 68.5(6) yes
Rh2 C27 C32 125.9(7) yes
C26 C27 C28 106.3(10) yes
C26 C27 C32 125.5(10) yes
C28 C27 C32 128.2(11) yes
Rh2 C28 C24 71.6(6) yes
Rh2 C28 C27 72.4(6) yes
Rh2 C28 C33 124.5(7) yes
C24 C28 C27 109.4(10) yes
C24 C28 C33 128.1(11) yes
C27 C28 C33 122.5(12) yes
C35 C34 C39 115.0(8) yes
C35 C34 B1 121.8(8) yes
C39 C34 B1 123.2(8) yes
C34 C35 C36 122.9(9) yes
C35 C36 C37 120.5(9) yes
C36 C37 C38 118.7(9) yes
C37 C38 C39 119.6(9) yes
C34 C39 C38 123.3(9) yes
C41 C40 C45 113.1(10) yes
C41 C40 B1 119.7(9) yes
C45 C40 B1 126.7(9) yes
C40 C41 C42 123.5(12) yes
C41 C42 C43 120.0(14) yes
C42 C43 C44 117.8(13) yes
C43 C44 C45 121.3(11) yes
C40 C45 C44 124.0(11) yes
C47 C46 C51 115.3(10) yes
C47 C46 B1 119.5(9) yes
C51 C46 B1 125.2(9) yes
C46 C47 C48 123.5(10) yes
C47 C48 C49 120.2(10) yes
C48 C49 C50 117.6(13) yes
C49 C50 C51 121.5(13) yes
C46 C51 C50 121.9(10) yes
C53 C52 C57 114.3(10) yes
C53 C52 B1 120.1(10) yes
C57 C52 B1 125.7(9) yes
C52 C53 C54 123.7(15) yes
C53 C54 C55 120.5(15) yes
C54 C55 C56 118.4(13) yes
C55 C56 C57 119.6(13) yes
C52 C57 C56 123.3(10) yes
C59 C58 C63 115.8(10) yes
C59 C58 B2 124.0(9) yes
C63 C58 B2 120.1(8) yes
C58 C59 C60 122.3(13) yes
C59 C60 C61 119.4(14) yes
C60 C61 C62 120.2(15) yes
C61 C62 C63 119.4(13) yes
C58 C63 C62 122.9(11) yes
C65 C64 C69 116.0(9) yes
C65 C64 B2 121.8(8) yes
C69 C64 B2 122.1(9) yes
C64 C65 C66 121.9(10) yes
C65 C66 C67 120.1(12) yes
C66 C67 C68 118.3(12) yes
C67 C68 C69 121.3(10) yes
C64 C69 C68 122.4(10) yes
C71 C70 C75 115.5(8) yes
C71 C70 B2 122.3(8) yes
C75 C70 B2 121.9(8) yes
C70 C71 C72 122.0(9) yes
C71 C72 C73 120.6(10) yes
C72 C73 C74 118.6(10) yes
C73 C74 C75 120.1(11) yes
C70 C75 C74 123.2(10) yes
C77 C76 C81 115.1(9) yes
C77 C76 B2 121.5(8) yes
C81 C76 B2 123.4(8) yes
C76 C77 C78 122.6(9) yes
C77 C78 C79 121.4(9) yes
C78 C79 C80 118.3(10) yes
C79 C80 C81 119.8(9) yes
C76 C81 C80 122.8(8) yes
C34 B1 C40 108.8(8) yes
C34 B1 C46 105.1(7) yes
C34 B1 C52 110.4(8) yes
C40 B1 C46 110.8(8) yes
C40 B1 C52 109.8(8) yes
C46 B1 C52 111.7(9) yes
C58 B2 C64 109.1(8) yes
C58 B2 C70 108.9(7) yes
C58 B2 C76 109.0(7) yes
C64 B2 C70 108.1(7) yes
C64 B2 C76 111.5(7) yes
C70 B2 C76 110.3(8) yes
N1 C2 H2 126.554 no
C3 C2 H2 126.569 no
N2 C3 H3 126.185 no
C2 C3 H3 126.179 no
N2 C4 H4 107.394 no
C5 C4 H4 107.400 no
C6 C4 H4 107.389 no
C4 C5 H5A 109.480 no
C4 C5 H5B 109.474 no
C4 C5 H5C 109.476 no
H5A C5 H5B 109.467 no
H5A C5 H5C 109.459 no
H5B C5 H5C 109.472 no
C4 C6 H6A 109.458 no
C4 C6 H6B 109.459 no
C4 C6 H6C 109.480 no
H6A C6 H6B 109.474 no
H6A C6 H6C 109.474 no
H6B C6 H6C 109.483 no
N1 C7 H7A 109.857 no
N1 C7 H7B 109.855 no
N3 C7 H7A 109.877 no
N3 C7 H7B 109.862 no
H7A C7 H7B 108.289 no
N3 C9 H9 126.200 no
C10 C9 H9 126.216 no
N4 C10 H10 125.962 no
C9 C10 H10 125.958 no
N4 C11 H11 107.631 no
C12 C11 H11 107.619 no
C13 C11 H11 107.642 no
C11 C12 H12A 109.476 no
C11 C12 H12B 109.478 no
C11 C12 H12C 109.476 no
H12A C12 H12B 109.457 no
H12A C12 H12C 109.469 no
H12B C12 H12C 109.471 no
C11 C13 H13A 109.456 no
C11 C13 H13B 109.469 no
C11 C13 H13C 109.473 no
H13A C13 H13B 109.481 no
H13A C13 H13C 109.466 no
H13B C13 H13C 109.484 no
C14 C19 H19A 109.463 no
C14 C19 H19B 109.478 no
C14 C19 H19C 109.478 no
H19A C19 H19B 109.466 no
H19A C19 H19C 109.469 no
H19B C19 H19C 109.474 no
C15 C20 H20A 109.471 no
C15 C20 H20B 109.473 no
C15 C20 H20C 109.484 no
H20A C20 H20B 109.462 no
H20A C20 H20C 109.472 no
H20B C20 H20C 109.466 no
C16 C21 H21A 109.471 no
C16 C21 H21B 109.465 no
C16 C21 H21C 109.471 no
H21A C21 H21B 109.468 no
H21A C21 H21C 109.482 no
H21B C21 H21C 109.470 no
C17 C22 H22A 109.482 no
C17 C22 H22B 109.474 no
C17 C22 H22C 109.471 no
H22A C22 H22B 109.468 no
H22A C22 H22C 109.472 no
H22B C22 H22C 109.461 no
C18 C23 H23A 109.478 no
C18 C23 H23B 109.473 no
C18 C23 H23C 109.472 no
H23A C23 H23B 109.460 no
H23A C23 H23C 109.475 no
H23B C23 H23C 109.470 no
C24 C29 H29A 109.466 no
C24 C29 H29B 109.460 no
C24 C29 H29C 109.469 no
H29A C29 H29B 109.479 no
H29A C29 H29C 109.476 no
H29B C29 H29C 109.476 no
C25 C30 H30A 109.481 no
C25 C30 H30B 109.456 no
C25 C30 H30C 109.459 no
H30A C30 H30B 109.480 no
H30A C30 H30C 109.481 no
H30B C30 H30C 109.471 no
C26 C31 H31A 109.471 no
C26 C31 H31B 109.490 no
C26 C31 H31C 109.472 no
H31A C31 H31B 109.471 no
H31A C31 H31C 109.462 no
H31B C31 H31C 109.462 no
C27 C32 H32A 109.474 no
C27 C32 H32B 109.472 no
C27 C32 H32C 109.481 no
H32A C32 H32B 109.468 no
H32A C32 H32C 109.470 no
H32B C32 H32C 109.461 no
C28 C33 H33A 109.472 no
C28 C33 H33B 109.479 no
C28 C33 H33C 109.471 no
H33A C33 H33B 109.459 no
H33A C33 H33C 109.461 no
H33B C33 H33C 109.486 no
C34 C35 H35 118.574 no
C36 C35 H35 118.567 no
C35 C36 H36 119.754 no
C37 C36 H36 119.739 no
C36 C37 H37 120.634 no
C38 C37 H37 120.644 no
C37 C38 H38 120.186 no
C39 C38 H38 120.200 no
C34 C39 H39 118.370 no
C38 C39 H39 118.362 no
C40 C41 H41 118.251 no
C42 C41 H41 118.232 no
C41 C42 H42 119.982 no
C43 C42 H42 119.971 no
C42 C43 H43 121.117 no
C44 C43 H43 121.100 no
C43 C44 H44 119.347 no
C45 C44 H44 119.337 no
C40 C45 H45 117.983 no
C44 C45 H45 117.986 no
C46 C47 H47 118.280 no
C48 C47 H47 118.262 no
C47 C48 H48 119.891 no
C49 C48 H48 119.878 no
C48 C49 H49 121.186 no
C50 C49 H49 121.204 no
C49 C50 H50 119.246 no
C51 C50 H50 119.232 no
C46 C51 H51 119.083 no
C50 C51 H51 119.054 no
C52 C53 H53 118.135 no
C54 C53 H53 118.151 no
C53 C54 H54 119.761 no
C55 C54 H54 119.742 no
C54 C55 H55 120.816 no
C56 C55 H55 120.825 no
C55 C56 H56 120.196 no
C57 C56 H56 120.204 no
C52 C57 H57 118.322 no
C56 C57 H57 118.342 no
C58 C59 H59 118.833 no
C60 C59 H59 118.831 no
C59 C60 H60 120.322 no
C61 C60 H60 120.327 no
C60 C61 H61 119.884 no
C62 C61 H61 119.885 no
C61 C62 H62 120.307 no
C63 C62 H62 120.294 no
C58 C63 H63 118.565 no
C62 C63 H63 118.580 no
C64 C65 H65 119.056 no
C66 C65 H65 119.054 no
C65 C66 H66 119.956 no
C67 C66 H66 119.946 no
C66 C67 H67 120.849 no
C68 C67 H67 120.850 no
C67 C68 H68 119.367 no
C69 C68 H68 119.333 no
C64 C69 H69 118.806 no
C68 C69 H69 118.799 no
C70 C71 H71 119.018 no
C72 C71 H71 119.021 no
C71 C72 H72 119.697 no
C73 C72 H72 119.702 no
C72 C73 H73 120.678 no
C74 C73 H73 120.673 no
C73 C74 H74 119.967 no
C75 C74 H74 119.978 no
C70 C75 H75 118.395 no
C74 C75 H75 118.394 no
C76 C77 H77 118.715 no
C78 C77 H77 118.722 no
C77 C78 H78 119.285 no
C79 C78 H78 119.302 no
C78 C79 H79 120.861 no
C80 C79 H79 120.853 no
C79 C80 H80 120.106 no
C81 C80 H80 120.091 no
C76 C81 H81 118.613 no
C80 C81 H81 118.628 no

loop_
_geom_bond_atom_site_label_1
_geom_bond_atom_site_label_2
_geom_bond_distance
_geom_bond_publ_flag
Pt1 Rh1 2.9095(6) yes
Pt1 Rh2 2.9933(7) yes
Pt1 S1 2.3381(19) yes
Pt1 S2 2.340(3) yes
Pt1 C1 2.013(9) yes
Pt1 C8 2.008(8) yes
Rh1 Rh2 2.9241(9) yes
Rh1 S1 2.296(3) yes
Rh1 S2 2.305(2) yes
Rh1 C14 2.185(10) yes
Rh1 C15 2.117(10) yes
Rh1 C16 2.157(10) yes
Rh1 C17 2.176(8) yes
Rh1 C18 2.149(9) yes
Rh2 S1 2.298(2) yes
Rh2 S2 2.306(3) yes
Rh2 C24 2.160(10) yes
Rh2 C25 2.170(10) yes
Rh2 C26 2.153(8) yes
Rh2 C27 2.187(11) yes
Rh2 C28 2.135(10) yes
N1 C1 1.353(10) yes
N1 C2 1.380(13) yes
N1 C7 1.447(13) yes
N2 C1 1.335(13) yes
N2 C3 1.403(13) yes
N2 C4 1.480(13) yes
N3 C7 1.447(12) yes
N3 C8 1.372(10) yes
N3 C9 1.386(12) yes
N4 C8 1.337(11) yes
N4 C10 1.381(12) yes
N4 C11 1.465(12) yes
C2 C3 1.324(15) yes
C4 C5 1.486(16) yes
C4 C6 1.488(17) yes
C9 C10 1.310(14) yes
C11 C12 1.504(14) yes
C11 C13 1.529(15) yes
C14 C15 1.437(14) yes
C14 C18 1.434(13) yes
C14 C19 1.501(15) yes
C15 C16 1.444(16) yes
C15 C20 1.487(14) yes
C16 C17 1.427(14) yes
C16 C21 1.500(19) yes
C17 C18 1.454(14) yes
C17 C22 1.487(15) yes
C18 C23 1.471(14) yes
C24 C25 1.431(15) yes
C24 C28 1.420(18) yes
C24 C29 1.509(18) yes
C25 C26 1.428(18) yes
C25 C30 1.49(2) yes
C26 C27 1.404(16) yes
C26 C31 1.499(15) yes
C27 C28 1.444(16) yes
C27 C32 1.469(18) yes
C28 C33 1.516(16) yes
C34 C35 1.369(13) yes
C34 C39 1.387(13) yes
C34 B1 1.654(13) yes
C35 C36 1.398(13) yes
C36 C37 1.356(14) yes
C37 C38 1.378(14) yes
C38 C39 1.387(13) yes
C40 C41 1.394(18) yes
C40 C45 1.380(14) yes
C40 B1 1.625(14) yes
C41 C42 1.40(2) yes
C42 C43 1.37(2) yes
C43 C44 1.35(2) yes
C44 C45 1.385(16) yes
C46 C47 1.406(13) yes
C46 C51 1.396(15) yes
C46 B1 1.650(16) yes
C47 C48 1.367(16) yes
C48 C49 1.395(18) yes
C49 C50 1.388(18) yes
C50 C51 1.38(2) yes
C52 C53 1.396(17) yes
C52 C57 1.373(16) yes
C52 B1 1.644(14) yes
C53 C54 1.365(19) yes
C54 C55 1.37(3) yes
C55 C56 1.37(2) yes
C56 C57 1.404(14) yes
C58 C59 1.389(14) yes
C58 C63 1.400(14) yes
C58 B2 1.659(13) yes
C59 C60 1.41(2) yes
C60 C61 1.39(3) yes
C61 C62 1.36(3) yes
C62 C63 1.403(18) yes
C64 C65 1.370(14) yes
C64 C69 1.404(12) yes
C64 B2 1.669(14) yes
C65 C66 1.399(17) yes
C66 C67 1.421(17) yes
C67 C68 1.33(2) yes
C68 C69 1.395(16) yes
C70 C71 1.394(13) yes
C70 C75 1.377(14) yes
C70 B2 1.644(13) yes
C71 C72 1.412(13) yes
C72 C73 1.357(15) yes
C73 C74 1.389(16) yes
C74 C75 1.390(15) yes
C76 C77 1.411(13) yes
C76 C81 1.392(12) yes
C76 B2 1.647(14) yes
C77 C78 1.365(15) yes
C78 C79 1.370(15) yes
C79 C80 1.397(14) yes
C80 C81 1.390(14) yes
C2 H2 0.950 no
C3 H3 0.950 no
C4 H4 1.000 no
C5 H5A 0.980 no
C5 H5B 0.980 no
C5 H5C 0.980 no
C6 H6A 0.980 no
C6 H6B 0.980 no
C6 H6C 0.980 no
C7 H7A 0.990 no
C7 H7B 0.990 no
C9 H9 0.950 no
C10 H10 0.950 no
C11 H11 1.000 no
C12 H12A 0.980 no
C12 H12B 0.980 no
C12 H12C 0.980 no
C13 H13A 0.980 no
C13 H13B 0.980 no
C13 H13C 0.980 no
C19 H19A 0.980 no
C19 H19B 0.980 no
C19 H19C 0.980 no
C20 H20A 0.980 no
C20 H20B 0.980 no
C20 H20C 0.980 no
C21 H21A 0.980 no
C21 H21B 0.980 no
C21 H21C 0.980 no
C22 H22A 0.980 no
C22 H22B 0.980 no
C22 H22C 0.980 no
C23 H23A 0.980 no
C23 H23B 0.980 no
C23 H23C 0.980 no
C29 H29A 0.980 no
C29 H29B 0.980 no
C29 H29C 0.980 no
C30 H30A 0.980 no
C30 H30B 0.980 no
C30 H30C 0.980 no
C31 H31A 0.980 no
C31 H31B 0.980 no
C31 H31C 0.980 no
C32 H32A 0.980 no
C32 H32B 0.980 no
C32 H32C 0.980 no
C33 H33A 0.980 no
C33 H33B 0.980 no
C33 H33C 0.980 no
C35 H35 0.950 no
C36 H36 0.950 no
C37 H37 0.950 no
C38 H38 0.950 no
C39 H39 0.950 no
C41 H41 0.950 no
C42 H42 0.950 no
C43 H43 0.950 no
C44 H44 0.950 no
C45 H45 0.950 no
C47 H47 0.950 no
C48 H48 0.950 no
C49 H49 0.950 no
C50 H50 0.950 no
C51 H51 0.950 no
C53 H53 0.950 no
C54 H54 0.950 no
C55 H55 0.950 no
C56 H56 0.950 no
C57 H57 0.950 no
C59 H59 0.950 no
C60 H60 0.950 no
C61 H61 0.950 no
C62 H62 0.950 no
C63 H63 0.950 no
C65 H65 0.950 no
C66 H66 0.950 no
C67 H67 0.950 no
C68 H68 0.950 no
C69 H69 0.950 no
C71 H71 0.950 no
C72 H72 0.950 no
C73 H73 0.950 no
C74 H74 0.950 no
C75 H75 0.950 no
C77 H77 0.950 no
C78 H78 0.950 no
C79 H79 0.950 no
C80 H80 0.950 no
C81 H81 0.950 no

loop_
_geom_contact_atom_site_label_1
_geom_contact_atom_site_label_2
_geom_contact_distance
_geom_contact_publ_flag
_geom_contact_site_symmetry_2
Pt1 C7 3.182(8) no .
Pt1 C11 3.568(9) no .
S1 N2 3.586(8) no .
S1 C4 3.433(11) no .
S2 C11 3.485(9) no .
N1 C4 3.592(13) no .
N1 C8 2.884(12) no .
N1 C9 3.540(13) no .
N2 C7 3.539(13) no .
N3 C1 2.886(12) no .
N3 C2 3.529(14) no .
N3 C11 3.579(12) no .
N4 C7 3.540(12) no .
C1 C5 3.462(18) no .
C1 C6 3.558(16) no .
C3 C5 3.059(18) no .
C3 C6 3.152(18) no .
C3 C7 3.581(15) no .
C7 C10 3.591(13) no .
C8 C12 3.542(13) no .
C8 C13 3.468(14) no .
C9 C11 3.590(13) no .
C10 C12 3.045(15) no .
C10 C13 3.180(16) no .
C19 C20 3.156(18) no .
C19 C23 3.202(16) no .
C20 C21 3.21(2) no .
C21 C22 3.21(2) no .
C22 C23 3.169(17) no .
C29 C30 3.217(19) no .
C29 C33 3.23(2) no .
C30 C31 3.17(2) no .
C31 C32 3.13(2) no .
C32 C33 3.169(18) no .
C34 C37 2.830(12) no .
C34 C41 3.359(15) no .
C34 C45 3.579(13) no .
C34 C47 3.012(14) no .
C34 C57 3.052(12) no .
C35 C38 2.728(13) no .
C35 C46 3.156(13) no .
C35 C47 3.471(14) no .
C35 C52 3.259(13) no .
C35 C57 3.199(13) no .
C36 C39 2.715(13) no .
C39 C40 2.963(13) no .
C39 C41 3.355(16) no .
C40 C43 2.859(17) no .
C40 C47 3.332(15) no .
C40 C53 3.215(15) no .
C41 C44 2.706(18) no .
C41 C52 3.060(18) no .
C41 C53 3.50(2) no .
C42 C45 2.711(19) no .
C45 C46 3.107(14) no .
C45 C47 3.271(15) no .
C46 C49 2.845(17) no .
C46 C53 3.298(16) no .
C47 C50 2.727(18) no .
C48 C51 2.758(15) no .
C51 C52 3.107(18) no .
C51 C53 3.19(2) no .
C52 C55 2.837(16) no .
C53 C56 2.72(2) no .
C54 C57 2.72(2) no .
C58 C61 2.83(2) no .
C58 C65 3.061(14) no .
C58 C71 3.479(14) no .
C58 C75 3.492(14) no .
C58 C81 3.001(13) no .
C59 C62 2.766(19) no .
C59 C70 3.019(15) no .
C59 C75 3.482(16) no .
C60 C63 2.752(18) no .
C63 C64 3.161(14) no .
C63 C65 3.272(15) no .
C63 C76 3.324(13) no .
C63 C81 3.182(13) no .
C64 C67 2.837(16) no .
C64 C71 3.039(12) no .
C64 C77 3.440(14) no .
C65 C68 2.752(14) no .
C65 C70 3.452(14) no .
C65 C71 3.352(14) no .
C66 C69 2.726(18) no .
C69 C70 3.531(12) no .
C69 C76 3.119(14) no .
C69 C77 3.311(15) no .
C70 C73 2.841(13) no .
C70 C77 3.154(13) no .
C71 C74 2.741(15) no .
C72 C75 2.735(15) no .
C75 C76 3.053(13) no .
C75 C77 3.203(14) no .
C76 C79 2.838(14) no .
C77 C80 2.745(14) no .
C78 C81 2.738(13) no .
C2 C37 3.482(13) no .
C2 C51 3.567(13) no 2_645
C3 C44 3.589(17) no 2_645
C3 C45 3.450(15) no 2_645
C18 C80 3.599(13) no .
C19 C59 3.593(17) no .
C19 C60 3.463(18) no .
C20 C69 3.481(14) no 3_556
C24 C50 3.594(16) no 2_655
C28 C50 3.330(14) no 2_655
C33 C50 3.573(15) no 2_655
C37 C2 3.482(13) no .
C44 C3 3.589(17) no 2_655
C45 C3 3.450(15) no 2_655
C50 C24 3.594(16) no 2_645
C50 C28 3.330(14) no 2_645
C50 C33 3.573(15) no 2_645
C51 C2 3.567(13) no 2_655
C59 C19 3.593(17) no .
C60 C19 3.463(18) no .
C69 C20 3.481(14) no 3_556
C80 C18 3.599(13) no .
Pt1 H4 3.0709 no .
Pt1 H7A 3.1229 no .
Pt1 H11 3.0026 no .
Rh1 H19A 3.4862 no .
Rh1 H19C 3.5214 no .
Rh1 H20B 3.3781 no .
Rh1 H20C 3.3694 no .
Rh1 H21A 3.4433 no .
Rh1 H21C 3.3516 no .
Rh1 H22C 3.3357 no .
Rh1 H23A 3.4130 no .
Rh1 H23C 3.4023 no .
Rh2 H29B 3.4253 no .
Rh2 H29C 3.4632 no .
Rh2 H30A 3.3725 no .
Rh2 H30C 3.4983 no .
Rh2 H31B 3.4802 no .
Rh2 H31C 3.4067 no .
Rh2 H32B 3.3357 no .
Rh2 H32C 3.5584 no .
Rh2 H33A 3.4241 no .
Rh2 H33C 3.3976 no .
S1 H4 2.7185 no .
S1 H6A 3.1909 no .
S1 H21A 3.4136 no .
S1 H32B 3.2158 no .
S2 H11 2.8374 no .
S2 H13B 3.0064 no .
S2 H19A 3.5638 no .
S2 H29C 3.5367 no .
N1 H3 3.0948 no .
N2 H2 3.1260 no .
N2 H5A 2.5944 no .
N2 H5B 2.6277 no .
N2 H5C 3.2687 no .
N2 H6A 2.6754 no .
N2 H6B 2.6715 no .
N2 H6C 3.3062 no .
N3 H10 3.0973 no .
N4 H9 3.1001 no .
N4 H12A 2.6147 no .
N4 H12B 2.6954 no .
N4 H12C 3.2883 no .
N4 H13A 2.6779 no .
N4 H13B 2.6369 no .
N4 H13C 3.2962 no .
C1 H2 3.1548 no .
C1 H3 3.1428 no .
C1 H4 2.5784 no .
C1 H5B 3.3680 no .
C1 H6A 3.5051 no .
C1 H7A 2.7604 no .
C1 H7B 3.2530 no .
C2 H7A 3.1221 no .
C2 H7B 2.6292 no .
C3 H4 3.3254 no .
C3 H5A 2.7486 no .
C3 H5B 3.3318 no .
C3 H6A 3.4241 no .
C3 H6B 2.8869 no .
C4 H3 2.8332 no .
C5 H3 3.0931 no .
C5 H6A 3.3065 no .
C5 H6B 2.7016 no .
C5 H6C 2.6396 no .
C5 H33C 3.5333 no .
C6 H3 3.1407 no .
C6 H5A 2.7300 no .
C6 H5B 3.3040 no .
C6 H5C 2.6129 no .
C7 H2 2.8514 no .
C7 H9 2.8932 no .
C7 H20C 3.3849 no .
C8 H7A 2.7563 no .
C8 H7B 3.2634 no .
C8 H9 3.1582 no .
C8 H10 3.1361 no .
C8 H11 2.5331 no .
C8 H12A 3.4647 no .
C8 H13B 3.3478 no .
C9 H7A 3.1574 no .
C9 H7B 2.6739 no .
C10 H11 3.3000 no .
C10 H12A 3.1902 no .
C10 H12B 2.8339 no .
C10 H13A 2.9526 no .
C10 H13B 3.4310 no .
C11 H10 2.8210 no .
C11 H29B 3.2800 no .
C12 H10 3.0237 no .
C12 H13A 2.7275 no .
C12 H13B 3.3512 no .
C12 H13C 2.7011 no .
C12 H29B 3.5468 no .
C13 H10 3.2213 no .
C13 H12A 3.3563 no .
C13 H12B 2.6976 no .
C13 H12C 2.7198 no .
C13 H29B 3.5545 no .
C14 H20A 3.0051 no .
C14 H20B 2.6794 no .
C14 H20C 3.3195 no .
C14 H23A 2.7123 no .
C14 H23B 3.0137 no .
C14 H23C 3.3269 no .
C15 H19A 2.7578 no .
C15 H19B 3.0561 no .
C15 H19C 3.3592 no .
C15 H21A 3.3530 no .
C15 H21B 3.0356 no .
C15 H21C 2.7313 no .
C16 H20A 3.0461 no .
C16 H20B 3.3617 no .
C16 H20C 2.7617 no .
C16 H22A 3.1758 no .
C16 H22B 2.6752 no .
C16 H22C 3.2460 no .
C17 H21A 2.7285 no .
C17 H21B 3.0890 no .
C17 H21C 3.3291 no .
C17 H23A 3.3312 no .
C17 H23B 3.0141 no .
C17 H23C 2.6930 no .
C18 H19A 3.3496 no .
C18 H19B 3.0735 no .
C18 H19C 2.7489 no .
C18 H22A 2.9051 no .
C18 H22B 3.3996 no .
C18 H22C 2.8659 no .
C19 H20A 3.4558 no .
C19 H20B 2.8218 no .
C19 H23A 2.8984 no .
C19 H23B 3.4942 no .
C20 H7A 3.1598 no .
C20 H19A 2.8489 no .
C20 H19B 3.4660 no .
C20 H21B 3.4848 no .
C20 H21C 2.9125 no .
C21 H20A 3.5132 no .
C21 H20C 2.9049 no .
C21 H22B 2.7896 no .
C22 H21A 2.8869 no .
C22 H21B 3.5768 no .
C22 H23B 3.4636 no .
C22 H23C 2.8478 no .
C23 H19B 3.5490 no .
C23 H19C 2.8872 no .
C23 H22A 3.1894 no .
C23 H22C 3.0944 no .
C23 H30A 3.3944 no .
C24 H30A 3.3025 no .
C24 H30B 3.0930 no .
C24 H30C 2.6872 no .
C24 H33A 2.7786 no .
C24 H33B 3.0735 no .
C24 H33C 3.3611 no .
C25 H29A 3.0777 no .
C25 H29B 3.3596 no .
C25 H29C 2.7675 no .
C25 H31A 3.0553 no .
C25 H31B 2.6893 no .
C25 H31C 3.3149 no .
C26 H30A 2.7710 no .
C26 H30B 2.9969 no .
C26 H30C 3.3604 no .
C26 H32A 2.9022 no .
C26 H32B 2.7380 no .
C26 H32C 3.3203 no .
C27 H31A 2.9706 no .
C27 H31B 3.3347 no .
C27 H31C 2.7413 no .
C27 H33A 3.3441 no .
C27 H33B 3.0191 no .
C27 H33C 2.6995 no .
C28 H29A 3.0320 no .
C28 H29B 2.7290 no .
C28 H29C 3.3387 no .
C28 H32A 3.1540 no .
C28 H32B 3.2903 no .
C28 H32C 2.7082 no .
C29 H11 3.3222 no .
C29 H13C 3.5308 no .
C29 H30C 2.8380 no .
C29 H33A 2.9357 no .
C29 H33B 3.5469 no .
C30 H29A 3.5522 no .
C30 H29C 2.9098 no .
C30 H31A 3.5534 no .
C30 H31B 2.8087 no .
C31 H22C 3.4150 no .
C31 H30A 2.9359 no .
C31 H30B 3.3790 no .
C31 H32A 3.2609 no .
C31 H32B 2.9470 no .
C32 H31A 3.3664 no .
C32 H31C 2.8815 no .
C32 H33B 3.4696 no .
C32 H33C 2.8451 no .
C33 H29A 3.5323 no .
C33 H29B 2.9224 no .
C33 H32C 2.7617 no .
C34 H36 3.2749 no .
C34 H38 3.2894 no .
C34 H41 3.3477 no .
C34 H47 2.6982 no .
C34 H57 2.6379 no .
C35 H37 3.2540 no .
C35 H39 3.1869 no .
C35 H47 3.2811 no .
C35 H57 2.5771 no .
C36 H38 3.2133 no .
C36 H57 3.4541 no .
C37 H35 3.2346 no .
C37 H39 3.2378 no .
C38 H36 3.2138 no .
C39 H35 3.1907 no .
C39 H37 3.2532 no .
C39 H41 3.4599 no .
C39 H47 3.1270 no .
C39 H57 3.5595 no .
C40 H39 2.5287 no .
C40 H42 3.3049 no .
C40 H44 3.2811 no .
C40 H47 3.2138 no .
C40 H53 3.0329 no .
C41 H39 2.7651 no .
C41 H43 3.2673 no .
C41 H45 3.1831 no .
C41 H53 3.4958 no .
C42 H39 3.4316 no .
C42 H44 3.1959 no .
C43 H41 3.2457 no .
C43 H45 3.2223 no .
C44 H42 3.1951 no .
C45 H39 3.0439 no .
C45 H41 3.1822 no .
C45 H43 3.2470 no .
C45 H47 3.0770 no .
C46 H35 2.9688 no .
C46 H45 2.7284 no .
C46 H48 3.2902 no .
C46 H50 3.2754 no .
C46 H53 3.0872 no .
C47 H35 3.4667 no .
C47 H45 2.6012 no .
C47 H49 3.2569 no .
C47 H51 3.2340 no .
C48 H45 3.4572 no .
C48 H50 3.2414 no .
C49 H47 3.2429 no .
C49 H51 3.2639 no .
C50 H48 3.2444 no .
C51 H47 3.2276 no .
C51 H49 3.2762 no .
C51 H53 2.8680 no .
C52 H35 3.0736 no .
C52 H41 2.6941 no .
C52 H51 2.7279 no .
C52 H54 3.2791 no .
C52 H56 3.2895 no .
C53 H41 3.1986 no .
C53 H51 2.5183 no .
C53 H55 3.2343 no .
C53 H57 3.1925 no .
C54 H51 3.4586 no .
C54 H56 3.2209 no .
C55 H53 3.2187 no .
C55 H57 3.2472 no .
C56 H54 3.2176 no .
C57 H35 2.9865 no .
C57 H41 3.2084 no .
C57 H53 3.1876 no .
C57 H55 3.2664 no .
C58 H60 3.2992 no .
C58 H62 3.3107 no .
C58 H65 2.6918 no .
C58 H71 3.5276 no .
C58 H75 3.5465 no .
C58 H81 2.5852 no .
C59 H61 3.2736 no .
C59 H63 3.2237 no .
C59 H65 3.5031 no .
C59 H75 3.5933 no .
C59 H81 3.4554 no .
C60 H62 3.2483 no .
C61 H59 3.2650 no .
C61 H63 3.2352 no .
C62 H60 3.2441 no .
C62 H81 3.2966 no .
C63 H59 3.2269 no .
C63 H61 3.2492 no .
C63 H65 2.9185 no .
C63 H81 2.4800 no .
C64 H63 2.8606 no .
C64 H66 3.2701 no .
C64 H68 3.2984 no .
C64 H71 2.6624 no .
C64 H77 3.3607 no .
C65 H63 3.0252 no .
C65 H67 3.3043 no .
C65 H69 3.2130 no .
C65 H71 2.6545 no .
C66 H68 3.2262 no .
C66 H71 3.5345 no .
C67 H65 3.2960 no .
C67 H69 3.2136 no .
C68 H66 3.2156 no .
C69 H65 3.2195 no .
C69 H67 3.2366 no .
C69 H71 3.5319 no .
C69 H77 3.1115 no .
C70 H59 2.6096 no .
C70 H65 3.4608 no .
C70 H69 3.5860 no .
C70 H72 3.3015 no .
C70 H74 3.2805 no .
C70 H77 2.8650 no .
C71 H59 3.1641 no .
C71 H65 3.2890 no .
C71 H73 3.2685 no .
C71 H75 3.2076 no .
C72 H74 3.2205 no .
C73 H71 3.2502 no .
C73 H75 3.2544 no .
C74 H59 3.5561 no .
C74 H72 3.2238 no .
C75 H59 2.8517 no .
C75 H71 3.2085 no .
C75 H73 3.2686 no .
C75 H77 2.9362 no .
C76 H63 3.2393 no .
C76 H69 2.7467 no .
C76 H75 2.6573 no .
C76 H78 3.2820 no .
C76 H80 3.2909 no .
C77 H69 2.5982 no .
C77 H75 2.7526 no .
C77 H79 3.2436 no .
C77 H81 3.2307 no .
C78 H69 3.5224 no .
C78 H80 3.2369 no .
C79 H77 3.2309 no .
C79 H81 3.2613 no .
C80 H78 3.2365 no .
C81 H63 3.0791 no .
C81 H75 3.5183 no .
C81 H77 3.2282 no .
C81 H79 3.2738 no .
B1 H35 2.7555 no .
B1 H39 2.7995 no .
B1 H41 2.7172 no .
B1 H45 2.8386 no .
B1 H47 2.7358 no .
B1 H51 2.8576 no .
B1 H53 2.7319 no .
B1 H57 2.8269 no .
B2 H59 2.8301 no .
B2 H63 2.7535 no .
B2 H65 2.7753 no .
B2 H69 2.8100 no .
B2 H71 2.7942 no .
B2 H75 2.7586 no .
B2 H77 2.7869 no .
B2 H81 2.8060 no .
H2 H3 2.4508 no .
H2 H7A 3.4533 no .
H2 H7B 2.5985 no .
H3 H5A 2.5232 no .
H3 H5B 3.5367 no .
H3 H6A 3.5566 no .
H3 H6B 2.6055 no .
H4 H5A 2.8244 no .
H4 H5B 2.2773 no .
H4 H5C 2.3465 no .
H4 H6A 2.3002 no .
H4 H6B 2.8270 no .
H4 H6C 2.3255 no .
H4 H32B 3.5737 no .
H4 H32C 3.0078 no .
H4 H33C 2.8450 no .
H5A H6B 2.5983 no .
H5A H6C 3.0087 no .
H5B H6C 3.5023 no .
H5B H33C 3.2319 no .
H5C H6A 3.5004 no .
H5C H6B 2.9254 no .
H5C H6C 2.4046 no .
H5C H33C 3.2650 no .
H6C H32C 3.2888 no .
H7A H9 3.5036 no .
H7A H20B 3.0753 no .
H7A H20C 2.4038 no .
H7B H9 2.6607 no .
H9 H10 2.4287 no .
H10 H12A 3.3060 no .
H10 H12B 2.5170 no .
H10 H13A 2.7330 no .
H11 H12A 2.3504 no .
H11 H12B 2.8411 no .
H11 H12C 2.3118 no .
H11 H13A 2.8606 no .
H11 H13B 2.3543 no .
H11 H13C 2.3542 no .
H11 H29B 2.5597 no .
H11 H29C 3.3894 no .
H11 H33A 3.1558 no .
H12A H13C 3.5992 no .
H12B H13A 2.5438 no .
H12B H13B 3.5929 no .
H12B H13C 2.9660 no .
H12C H13A 3.0394 no .
H12C H13B 3.5958 no .
H12C H13C 2.5393 no .
H12C H29B 2.9869 no .
H12C H33A 3.5955 no .
H13C H29B 3.0250 no .
H13C H29C 3.1270 no .
H19A H20A 3.2281 no .
H19A H20B 2.2432 no .
H19B H20A 3.4913 no .
H19B H20B 3.2192 no .
H19B H23A 3.3365 no .
H19B H23B 3.5739 no .
H19C H23A 2.3148 no .
H19C H23B 3.2438 no .
H20A H21B 3.5189 no .
H20A H21C 3.3150 no .
H20C H21B 3.2545 no .
H20C H21C 2.3397 no .
H21A H22A 3.5783 no .
H21A H22B 2.2399 no .
H21A H22C 3.4794 no .
H21B H22B 3.1153 no .
H22A H23B 3.2017 no .
H22A H23C 2.9123 no .
H22C H23B 3.5383 no .
H22C H23C 2.5046 no .
H22C H31B 3.0767 no .
H22C H31C 2.8680 no .
H23A H30A 2.9624 no .
H23C H30A 2.9394 no .
H23C H31B 2.8603 no .
H29A H30C 3.2182 no .
H29A H33A 3.3142 no .
H29A H33B 3.5817 no .
H29B H33A 2.3589 no .
H29B H33B 3.3220 no .
H29C H30B 3.4139 no .
H29C H30C 2.2719 no .
H30A H31A 3.4360 no .
H30A H31B 2.3102 no .
H30B H31A 3.4901 no .
H30B H31B 3.0550 no .
H31A H32A 3.1999 no .
H31A H32B 3.3096 no .
H31C H32A 3.0890 no .
H31C H32B 2.4074 no .
H32A H33C 3.4468 no .
H32B H33C 3.5288 no .
H32C H33B 3.0704 no .
H32C H33C 2.1932 no .
H35 H36 2.3240 no .
H35 H47 3.5296 no .
H35 H57 2.5109 no .
H36 H37 2.3109 no .
H37 H38 2.3401 no .
H38 H39 2.3166 no .
H39 H41 3.0480 no .
H39 H45 3.4437 no .
H39 H47 3.2956 no .
H41 H42 2.3243 no .
H41 H53 3.4372 no .
H41 H57 3.4321 no .
H42 H43 2.3408 no .
H43 H44 2.3069 no .
H44 H45 2.2961 no .
H45 H47 2.4821 no .
H47 H48 2.2904 no .
H48 H49 2.3603 no .
H49 H50 2.3449 no .
H50 H51 2.3070 no .
H51 H53 2.2543 no .
H53 H54 2.2857 no .
H54 H55 2.3306 no .
H55 H56 2.3396 no .
H56 H57 2.3328 no .
H59 H60 2.3436 no .
H59 H71 3.5710 no .
H59 H75 3.0846 no .
H60 H61 2.3437 no .
H61 H62 2.3156 no .
H62 H63 2.3363 no .
H63 H65 2.9139 no .
H63 H81 2.4736 no .
H65 H66 2.3352 no .
H65 H71 2.6117 no .
H66 H67 2.3825 no .
H67 H68 2.2805 no .
H68 H69 2.3176 no .
H69 H77 2.3967 no .
H71 H72 2.3434 no .
H72 H73 2.3119 no .
H73 H74 2.3477 no .
H74 H75 2.3167 no .
H75 H77 2.7109 no .
H77 H78 2.2861 no .
H78 H79 2.3227 no .
H79 H80 2.3614 no .
H80 H81 2.3217 no .
N1 H37 3.1990 no .
N1 H38 3.1774 no .
N2 H38 3.5929 no .
N3 H37 3.3810 no .
N3 H38 2.8204 no .
N4 H38 2.8583 no .
N4 H57 3.4455 no 3_656
C1 H38 3.1658 no .
C2 H37 3.0116 no .
C2 H45 3.2972 no 2_645
C2 H53 3.4554 no 2_645
C2 H67 3.4076 no 3_556
C3 H45 3.4196 no 2_645
C5 H13C 3.5405 no 4_554
C5 H36 3.3107 no 2_655
C5 H47 2.9584 no .
C6 H13C 3.5133 no 4_554
C7 H37 3.4412 no .
C7 H38 3.5294 no .
C7 H68 3.1876 no 3_556
C8 H38 2.7587 no .
C9 H12B 3.5513 no 3_656
C9 H37 3.3610 no .
C9 H38 3.0369 no .
C9 H41 3.2982 no 3_656
C9 H57 3.4513 no 3_656
C10 H38 3.0565 no .
C10 H57 2.9637 no 3_656
C11 H38 3.5926 no .
C12 H38 3.4868 no .
C12 H39 3.4980 no .
C12 H48 3.3624 no 4_555
C13 H5C 3.3154 no 4_555
C13 H6C 3.2141 no 4_555
C13 H36 3.5444 no 3_656
C13 H57 3.3236 no 3_656
C14 H80 3.5590 no .
C15 H63 3.2411 no 3_556
C16 H63 2.9769 no 3_556
C18 H80 3.5433 no .
C19 H55 3.4593 no 3_656
C19 H56 3.5204 no 3_656
C19 H81 3.3086 no .
C20 H63 3.3954 no 3_556
C20 H69 3.4229 no 3_556
C21 H63 2.8460 no 3_556
C21 H72 3.4480 no 4_554
C22 H65 3.1290 no 4_554
C22 H72 3.3591 no 3_566
C22 H73 3.3559 no 3_566
C23 H73 3.5498 no 3_566
C23 H75 2.9359 no .
C24 H50 3.1323 no 2_655
C25 H50 3.3858 no 2_655
C26 H50 3.5777 no 2_655
C27 H50 3.4308 no 2_655
C27 H51 3.2942 no 2_655
C28 H50 3.1672 no 2_655
C29 H42 3.3037 no 3_666
C30 H69 3.5838 no 3_566
C30 H77 3.3993 no 3_566
C31 H61 3.1094 no 4_554
C31 H71 3.3515 no 3_566
C32 H35 3.5999 no 2_655
C32 H51 3.2300 no 2_655
C32 H60 3.5210 no 4_554
C32 H61 3.4012 no 4_554
C33 H35 3.3201 no 2_655
C34 H10 3.1871 no 3_656
C35 H10 3.3462 no 3_656
C35 H13A 3.1354 no 3_656
C35 H44 3.2023 no 2_645
C36 H5C 3.3331 no 2_645
C36 H10 3.2719 no 3_656
C36 H12B 3.5189 no 3_656
C36 H13A 2.7889 no 3_656
C36 H44 3.1377 no 2_645
C36 H45 2.8658 no 2_645
C37 H2 3.5697 no .
C37 H10 3.0311 no 3_656
C37 H12B 3.1145 no 3_656
C37 H13A 3.4260 no 3_656
C37 H45 3.1980 no 2_645
C38 H5B 3.3171 no .
C38 H10 2.8372 no 3_656
C38 H12A 3.2110 no .
C39 H5B 3.1410 no .
C39 H10 2.8865 no 3_656
C39 H12A 3.1182 no .
C40 H2 3.5135 no 2_655
C40 H3 3.4149 no 2_655
C41 H9 3.3428 no 3_656
C42 H29A 3.0326 no 3_666
C42 H49 3.4027 no 4_555
C43 H3 3.3993 no 2_655
C43 H29A 3.5254 no 3_666
C44 H3 2.8840 no 2_655
C44 H5A 3.4068 no 2_655
C44 H33B 3.5417 no .
C45 H2 3.2269 no 2_655
C45 H3 2.8893 no 2_655
C45 H36 3.2491 no 2_655
C46 H2 2.9395 no 2_655
C46 H33B 3.1929 no 2_645
C47 H2 3.5003 no 2_655
C47 H5A 3.4633 no .
C47 H5B 3.5861 no .
C47 H33B 3.2144 no 2_645
C47 H36 3.2684 no 2_655
C47 H37 3.5593 no 2_655
C47 H44 3.3901 no 2_645
C48 H12C 3.5340 no 4_554
C48 H33B 3.1637 no 2_645
C48 H36 3.3054 no 2_655
C48 H37 3.1233 no 2_655
C48 H43 3.4870 no 2_645
C48 H44 3.5954 no 2_645
C49 H2 3.5655 no 2_655
C49 H7B 3.1941 no 2_655
C49 H29A 3.4247 no 2_645
C49 H33B 3.0286 no 2_645
C49 H37 3.3409 no 2_655
C49 H42 3.4113 no 4_554
C50 H2 3.0095 no 2_655
C50 H7B 2.8803 no 2_655
C50 H29A 3.5924 no 2_645
C50 H33B 2.9069 no 2_645
C50 H68 3.2500 no 4_654
C51 H2 2.6384 no 2_655
C51 H32A 3.1697 no 2_645
C51 H33B 3.0056 no 2_645
C51 H67 3.5608 no 4_654
C52 H32A 3.0507 no 2_645
C53 H32A 3.0773 no 2_645
C53 H67 3.1734 no 4_654
C54 H32A 3.2310 no 2_645
C54 H67 3.3209 no 4_654
C54 H79 3.4090 no 1_655
C55 H19A 3.2662 no 3_656
C55 H20B 3.3174 no 3_656
C55 H32A 3.2389 no 2_645
C55 H61 3.2611 no 3_656
C55 H79 3.4152 no 1_655
C56 H19A 3.2104 no 3_656
C56 H20B 3.3679 no 3_656
C56 H32A 3.1836 no 2_645
C57 H32A 3.0703 no 2_645
C57 H32C 3.4355 no 2_645
C58 H19B 3.3276 no .
C58 H22B 3.4608 no 4_555
C59 H19B 3.1765 no .
C59 H19C 3.1355 no .
C59 H22B 2.9668 no 4_555
C60 H19A 3.5425 no .
C60 H19B 3.1330 no .
C60 H19C 3.1577 no .
C60 H22B 3.3359 no 4_555
C60 H22C 3.4291 no 4_555
C60 H31C 3.2209 no 4_555
C60 H32B 3.2061 no 4_555
C61 H19B 3.2254 no .
C61 H31C 2.7607 no 4_555
C61 H32B 3.2978 no 4_555
C61 H55 3.3737 no 3_656
C61 H72 3.5050 no 2_546
C62 H19B 3.3725 no .
C62 H21B 3.3063 no 3_556
C62 H31C 3.5975 no 4_555
C62 H71 3.5382 no 2_546
C62 H72 2.9048 no 2_546
C62 H79 3.3043 no 3_556
C62 H80 2.9583 no 3_556
C63 H19B 3.4036 no .
C63 H21B 2.7942 no 3_556
C63 H72 3.0888 no 2_546
C63 H80 3.2593 no 3_556
C64 H20A 3.2603 no 3_556
C64 H20C 3.5413 no 3_556
C64 H21B 3.5417 no 3_556
C64 H31A 3.3987 no 3_566
C65 H21B 3.0651 no 3_556
C65 H21C 3.4515 no 3_556
C65 H22A 3.3773 no 4_555
C65 H31A 3.5940 no 3_566
C65 H72 3.5971 no 2_546
C66 H21B 3.3345 no 3_556
C66 H21C 3.1984 no 3_556
C66 H31A 3.5134 no 3_566
C66 H54 3.3889 no 4_455
C66 H73 3.4379 no 2_546
C67 H21C 3.3566 no 3_556
C67 H31A 3.1750 no 3_566
C67 H51 3.4780 no 4_455
C67 H53 3.4697 no 4_455
C67 H54 3.4172 no 4_455
C68 H7A 3.2114 no 3_556
C68 H7B 3.5466 no 3_556
C68 H20C 3.1230 no 3_556
C68 H31A 2.9057 no 3_566
C68 H50 3.3871 no 4_455
C69 H20A 3.0501 no 3_556
C69 H20C 3.0099 no 3_556
C69 H30B 3.3706 no 3_566
C69 H31A 3.0139 no 3_566
C71 H22B 3.4735 no 4_555
C71 H31A 3.4045 no 3_566
C71 H31B 3.1004 no 3_566
C72 H21A 3.4703 no 4_555
C72 H21B 3.1074 no 4_555
C72 H22A 3.4022 no 3_566
C72 H22C 3.2057 no 3_566
C72 H23C 3.3996 no 3_566
C72 H31B 3.3538 no 3_566
C72 H62 3.5844 no 2_556
C73 H22A 3.1600 no 3_566
C73 H22C 3.4606 no 3_566
C73 H23B 3.3182 no 3_566
C73 H23C 3.0173 no 3_566
C73 H66 3.4587 no 2_556
C73 H78 3.3043 no 3_566
C74 H23B 3.3522 no 3_566
C74 H23C 3.2945 no 3_566
C74 H75 3.5381 no 3_566
C74 H78 3.2831 no 3_566
C75 H23A 3.4159 no .
C75 H23B 3.3776 no .
C75 H74 3.4886 no 3_566
C76 H20A 2.9263 no 3_556
C76 H23B 3.0940 no .
C77 H20A 3.5165 no 3_556
C77 H23B 3.0895 no .
C77 H30B 3.5643 no 3_566
C77 H74 2.9826 no 3_566
C78 H23B 3.1016 no .
C78 H54 3.2544 no 1_455
C78 H73 3.0540 no 3_566
C78 H74 2.9442 no 3_566
C79 H22A 3.5792 no .
C79 H23B 3.0831 no .
C79 H54 3.2260 no 1_455
C79 H55 3.0243 no 1_455
C79 H62 3.2954 no 3_556
C79 H73 3.3285 no 3_566
C80 H19B 3.5255 no 3_556
C80 H20A 3.2245 no 3_556
C80 H23B 2.9991 no .
C80 H55 3.5255 no 1_455
C80 H62 3.3266 no 3_556
C80 H81 3.5819 no 3_556
C81 H19B 3.0481 no .
C81 H20A 2.7410 no 3_556
C81 H23B 3.0126 no .
C81 H80 3.5682 no 3_556
B2 H20A 3.5545 no 3_556
H2 C37 3.5697 no .
H2 C40 3.5135 no 2_645
H2 C45 3.2269 no 2_645
H2 C46 2.9395 no 2_645
H2 C47 3.5003 no 2_645
H2 C49 3.5655 no 2_645
H2 C50 3.0095 no 2_645
H2 C51 2.6384 no 2_645
H2 H37 2.9545 no .
H2 H45 2.8528 no 2_645
H2 H50 3.4011 no 2_645
H2 H51 2.8143 no 2_645
H2 H53 2.8955 no 2_645
H2 H67 3.1878 no 3_556
H3 C40 3.4149 no 2_645
H3 C43 3.3993 no 2_645
H3 C44 2.8840 no 2_645
H3 C45 2.8893 no 2_645
H3 H44 3.0865 no 2_645
H3 H45 3.1049 no 2_645
H3 H53 3.5721 no 2_645
H5A C44 3.4068 no 2_645
H5A C47 3.4633 no .
H5A H13C 3.3189 no 4_554
H5A H44 2.9935 no 2_645
H5A H47 2.6893 no .
H5A H48 3.2226 no .
H5B C38 3.3171 no .
H5B C39 3.1410 no .
H5B C47 3.5861 no .
H5B H36 3.3542 no 2_655
H5B H38 3.3408 no .
H5B H39 3.0588 no .
H5B H47 2.6490 no .
H5C C13 3.3154 no 4_554
H5C C36 3.3331 no 2_655
H5C H13A 2.9256 no 4_554
H5C H13B 3.5759 no 4_554
H5C H13C 2.9521 no 4_554
H5C H35 3.3514 no 2_655
H5C H36 2.5270 no 2_655
H5C H47 3.0490 no .
H5C H48 3.4591 no .
H6A H60 3.4157 no 4_554
H6B H13C 3.2276 no 4_554
H6B H29C 3.4775 no 4_554
H6C C13 3.2141 no 4_554
H6C H13A 3.3468 no 4_554
H6C H13B 2.8067 no 4_554
H6C H13C 2.9755 no 4_554
H7A C68 3.2114 no 3_556
H7A H68 2.7701 no 3_556
H7B C49 3.1941 no 2_645
H7B C50 2.8803 no 2_645
H7B C68 3.5466 no 3_556
H7B H37 3.2132 no .
H7B H49 3.2135 no 2_645
H7B H50 2.6855 no 2_645
H7B H68 2.7744 no 3_556
H9 C41 3.3428 no 3_656
H9 H12A 3.3579 no 3_656
H9 H12B 3.0506 no 3_656
H9 H37 3.3198 no .
H9 H38 3.5994 no .
H9 H41 2.6417 no 3_656
H9 H42 3.4890 no 3_656
H9 H49 3.1414 no 2_645
H10 C34 3.1871 no 3_656
H10 C35 3.3462 no 3_656
H10 C36 3.2719 no 3_656
H10 C37 3.0311 no 3_656
H10 C38 2.8372 no 3_656
H10 C39 2.8865 no 3_656
H10 H37 3.5161 no 3_656
H10 H38 3.2547 no 3_656
H10 H39 3.3009 no 3_656
H10 H57 2.8499 no 3_656
H12A C38 3.2110 no .
H12A C39 3.1182 no .
H12A H9 3.3579 no 3_656
H12A H38 2.7450 no .
H12A H39 2.5224 no .
H12B C9 3.5513 no 3_656
H12B C36 3.5189 no 3_656
H12B C37 3.1145 no 3_656
H12B H9 3.0506 no 3_656
H12B H37 2.9004 no 3_656
H12B H48 3.0693 no 4_555
H12B H49 3.4046 no 4_555
H12C C48 3.5340 no 4_555
H12C H42 3.4279 no .
H12C H48 2.7978 no 4_555
H12C H49 3.2021 no 4_555
H13A C35 3.1354 no 3_656
H13A C36 2.7889 no 3_656
H13A C37 3.4260 no 3_656
H13A H5C 2.9256 no 4_555
H13A H6C 3.3468 no 4_555
H13A H35 3.2599 no 3_656
H13A H36 2.6673 no 3_656
H13A H48 3.4998 no 4_555
H13A H57 2.7565 no 3_656
H13B H5C 3.5759 no 4_555
H13B H6C 2.8067 no 4_555
H13B H56 2.9995 no 3_656
H13B H57 3.0796 no 3_656
H13C C5 3.5405 no 4_555
H13C C6 3.5133 no 4_555
H13C H5A 3.3189 no 4_555
H13C H5C 2.9521 no 4_555
H13C H6B 3.2276 no 4_555
H13C H6C 2.9755 no 4_555
H13C H48 3.1648 no 4_555
H19A C55 3.2662 no 3_656
H19A C56 3.2104 no 3_656
H19A C60 3.5425 no .
H19A H55 2.6849 no 3_656
H19A H56 2.5620 no 3_656
H19A H60 3.5879 no .
H19B C58 3.3276 no .
H19B C59 3.1765 no .
H19B C60 3.1330 no .
H19B C61 3.2254 no .
H19B C62 3.3725 no .
H19B C63 3.4036 no .
H19B C80 3.5255 no 3_556
H19B C81 3.0481 no .
H19B H55 3.3766 no 3_656
H19B H60 3.5732 no .
H19B H80 3.5333 no .
H19B H80 3.0144 no 3_556
H19B H81 2.4496 no .
H19C C59 3.1355 no .
H19C C60 3.1577 no .
H19C H59 3.1930 no .
H19C H60 3.2332 no .
H20A C64 3.2603 no 3_556
H20A C69 3.0501 no 3_556
H20A C76 2.9263 no 3_556
H20A C77 3.5165 no 3_556
H20A C80 3.2245 no 3_556
H20A C81 2.7410 no 3_556
H20A B2 3.5545 no 3_556
H20A H63 2.8707 no 3_556
H20A H69 2.9001 no 3_556
H20A H81 2.8928 no 3_556
H20B C55 3.3174 no 3_656
H20B C56 3.3679 no 3_656
H20B H55 2.8878 no 3_656
H20B H56 2.9451 no 3_656
H20C C64 3.5413 no 3_556
H20C C68 3.1230 no 3_556
H20C C69 3.0099 no 3_556
H20C H63 3.5836 no 3_556
H20C H68 3.3199 no 3_556
H20C H69 3.1285 no 3_556
H21A C72 3.4703 no 4_554
H21A H59 3.3830 no 4_554
H21A H72 3.4245 no 4_554
H21B C62 3.3063 no 3_556
H21B C63 2.7942 no 3_556
H21B C64 3.5417 no 3_556
H21B C65 3.0651 no 3_556
H21B C66 3.3345 no 3_556
H21B C72 3.1074 no 4_554
H21B H62 3.1179 no 3_556
H21B H63 2.0998 no 3_556
H21B H65 3.0908 no 3_556
H21B H66 3.5115 no 3_556
H21B H72 2.6344 no 4_554
H21C C65 3.4515 no 3_556
H21C C66 3.1984 no 3_556
H21C C67 3.3566 no 3_556
H21C H63 3.2594 no 3_556
H21C H66 3.4610 no 3_556
H22A C65 3.3773 no 4_554
H22A C72 3.4022 no 3_566
H22A C73 3.1600 no 3_566
H22A C79 3.5792 no .
H22A H62 3.4039 no 3_556
H22A H65 2.5311 no 4_554
H22A H71 3.5218 no 4_554
H22A H72 3.0503 no 3_566
H22A H73 2.5797 no 3_566
H22A H79 3.2440 no .
H22B C58 3.4608 no 4_554
H22B C59 2.9668 no 4_554
H22B C60 3.3359 no 4_554
H22B C71 3.4735 no 4_554
H22B H59 2.9288 no 4_554
H22B H60 3.5387 no 4_554
H22B H65 2.9910 no 4_554
H22B H71 3.2044 no 4_554
H22C C60 3.4291 no 4_554
H22C C72 3.2057 no 3_566
H22C C73 3.4606 no 3_566
H22C H65 3.4190 no 4_554
H22C H72 2.8242 no 3_566
H22C H73 3.3043 no 3_566
H23A C75 3.4159 no .
H23A H75 2.6362 no .
H23B C73 3.3182 no 3_566
H23B C74 3.3522 no 3_566
H23B C75 3.3776 no .
H23B C76 3.0940 no .
H23B C77 3.0895 no .
H23B C78 3.1016 no .
H23B C79 3.0831 no .
H23B C80 2.9991 no .
H23B C81 3.0126 no .
H23B H73 3.1168 no 3_566
H23B H74 3.1702 no 3_566
H23B H75 2.4299 no .
H23B H80 3.4835 no .
H23B H81 3.5274 no .
H23C C72 3.3996 no 3_566
H23C C73 3.0173 no 3_566
H23C C74 3.2945 no 3_566
H23C H73 3.1151 no 3_566
H23C H74 3.5540 no 3_566
H23C H75 3.3683 no .
H29A C42 3.0326 no 3_666
H29A C43 3.5254 no 3_666
H29A C49 3.4247 no 2_655
H29A C50 3.5924 no 2_655
H29A H42 2.3799 no 3_666
H29A H43 3.3206 no 3_666
H29A H49 2.9609 no 2_655
H29A H50 3.2360 no 2_655
H29C H6B 3.4775 no 4_555
H30A H77 3.0871 no 3_566
H30B C69 3.3706 no 3_566
H30B C77 3.5643 no 3_566
H30B H68 3.4430 no 3_566
H30B H69 2.7234 no 3_566
H30B H77 2.8368 no 3_566
H31A C64 3.3987 no 3_566
H31A C65 3.5940 no 3_566
H31A C66 3.5134 no 3_566
H31A C67 3.1750 no 3_566
H31A C68 2.9057 no 3_566
H31A C69 3.0139 no 3_566
H31A C71 3.4045 no 3_566
H31A H61 3.0290 no 4_554
H31A H68 3.2160 no 3_566
H31A H69 3.3858 no 3_566
H31A H71 2.9469 no 3_566
H31B C71 3.1004 no 3_566
H31B C72 3.3538 no 3_566
H31B H71 3.0989 no 3_566
H31B H72 3.5246 no 3_566
H31C C60 3.2209 no 4_554
H31C C61 2.7607 no 4_554
H31C C62 3.5975 no 4_554
H31C H60 3.1819 no 4_554
H31C H61 2.3537 no 4_554
H31C H71 3.4762 no 3_566
H31C H72 3.5869 no 3_566
H32A C51 3.1697 no 2_655
H32A C52 3.0507 no 2_655
H32A C53 3.0773 no 2_655
H32A C54 3.2310 no 2_655
H32A C55 3.2389 no 2_655
H32A C56 3.1836 no 2_655
H32A C57 3.0703 no 2_655
H32A H35 3.5557 no 2_655
H32A H51 2.5265 no 2_655
H32A H53 3.5429 no 2_655
H32A H57 3.5626 no 2_655
H32A H61 3.2010 no 4_554
H32B C60 3.2061 no 4_554
H32B C61 3.2978 no 4_554
H32B H60 2.5593 no 4_554
H32B H61 2.7471 no 4_554
H32C C57 3.4355 no 2_655
H32C H35 2.8243 no 2_655
H32C H51 3.5335 no 2_655
H32C H57 3.5057 no 2_655
H33A H44 3.5957 no .
H33B C44 3.5417 no .
H33B C46 3.1929 no 2_655
H33B C47 3.2144 no 2_655
H33B C48 3.1637 no 2_655
H33B C49 3.0286 no 2_655
H33B C50 2.9069 no 2_655
H33B C51 3.0056 no 2_655
H33B H35 2.9385 no 2_655
H33B H44 3.0584 no .
H33B H49 3.5432 no 2_655
H33B H50 3.3359 no 2_655
H33B H51 3.5005 no 2_655
H33C H35 2.8082 no 2_655
H35 C32 3.5999 no 2_645
H35 C33 3.3201 no 2_645
H35 H5C 3.3514 no 2_645
H35 H13A 3.2599 no 3_656
H35 H32A 3.5557 no 2_645
H35 H32C 2.8243 no 2_645
H35 H33B 2.9385 no 2_645
H35 H33C 2.8082 no 2_645
H35 H44 3.2884 no 2_645
H36 C5 3.3107 no 2_645
H36 C13 3.5444 no 3_656
H36 C45 3.2491 no 2_645
H36 C47 3.2684 no 2_645
H36 C48 3.3054 no 2_645
H36 H5B 3.3542 no 2_645
H36 H5C 2.5270 no 2_645
H36 H13A 2.6673 no 3_656
H36 H44 3.2141 no 2_645
H36 H45 2.4557 no 2_645
H36 H47 2.9956 no 2_645
H36 H48 3.0629 no 2_645
H37 N1 3.1990 no .
H37 N3 3.3810 no .
H37 C2 3.0116 no .
H37 C7 3.4412 no .
H37 C9 3.3610 no .
H37 C47 3.5593 no 2_645
H37 C48 3.1233 no 2_645
H37 C49 3.3409 no 2_645
H37 H2 2.9545 no .
H37 H7B 3.2132 no .
H37 H9 3.3198 no .
H37 H10 3.5161 no 3_656
H37 H12B 2.9004 no 3_656
H37 H45 3.0872 no 2_645
H37 H48 3.2089 no 2_645
H37 H49 3.5525 no 2_645
H38 N1 3.1774 no .
H38 N2 3.5929 no .
H38 N3 2.8204 no .
H38 N4 2.8583 no .
H38 C1 3.1658 no .
H38 C7 3.5294 no .
H38 C8 2.7587 no .
H38 C9 3.0369 no .
H38 C10 3.0565 no .
H38 C11 3.5926 no .
H38 C12 3.4868 no .
H38 H5B 3.3408 no .
H38 H9 3.5994 no .
H38 H10 3.2547 no 3_656
H38 H12A 2.7450 no .
H39 C12 3.4980 no .
H39 H5B 3.0588 no .
H39 H10 3.3009 no 3_656
H39 H12A 2.5224 no .
H41 C9 3.2982 no 3_656
H41 H9 2.6417 no 3_656
H42 C29 3.3037 no 3_666
H42 C49 3.4113 no 4_555
H42 H9 3.4890 no 3_656
H42 H12C 3.4279 no .
H42 H29A 2.3799 no 3_666
H42 H49 2.4974 no 4_555
H43 C48 3.4870 no 2_655
H43 H29A 3.3206 no 3_666
H43 H48 3.0329 no 2_655
H44 C35 3.2023 no 2_655
H44 C36 3.1377 no 2_655
H44 C47 3.3901 no 2_655
H44 C48 3.5954 no 2_655
H44 H3 3.0865 no 2_655
H44 H5A 2.9935 no 2_655
H44 H33A 3.5957 no .
H44 H33B 3.0584 no .
H44 H35 3.2884 no 2_655
H44 H36 3.2141 no 2_655
H44 H47 3.1539 no 2_655
H44 H48 3.5381 no 2_655
H45 C2 3.2972 no 2_655
H45 C3 3.4196 no 2_655
H45 C36 2.8658 no 2_655
H45 C37 3.1980 no 2_655
H45 H2 2.8528 no 2_655
H45 H3 3.1049 no 2_655
H45 H36 2.4557 no 2_655
H45 H37 3.0872 no 2_655
H47 C5 2.9584 no .
H47 H5A 2.6893 no .
H47 H5B 2.6490 no .
H47 H5C 3.0490 no .
H47 H36 2.9956 no 2_655
H47 H44 3.1539 no 2_645
H48 C12 3.3624 no 4_554
H48 H5A 3.2226 no .
H48 H5C 3.4591 no .
H48 H12B 3.0693 no 4_554
H48 H12C 2.7978 no 4_554
H48 H13A 3.4998 no 4_554
H48 H13C 3.1648 no 4_554
H48 H36 3.0629 no 2_655
H48 H37 3.2089 no 2_655
H48 H43 3.0329 no 2_645
H48 H44 3.5381 no 2_645
H49 C42 3.4027 no 4_554
H49 H7B 3.2135 no 2_655
H49 H9 3.1414 no 2_655
H49 H12B 3.4046 no 4_554
H49 H12C 3.2021 no 4_554
H49 H29A 2.9609 no 2_645
H49 H33B 3.5432 no 2_645
H49 H37 3.5525 no 2_655
H49 H42 2.4974 no 4_554
H50 C24 3.1323 no 2_645
H50 C25 3.3858 no 2_645
H50 C26 3.5777 no 2_645
H50 C27 3.4308 no 2_645
H50 C28 3.1672 no 2_645
H50 C68 3.3871 no 4_654
H50 H2 3.4011 no 2_655
H50 H7B 2.6855 no 2_655
H50 H29A 3.2360 no 2_645
H50 H33B 3.3359 no 2_645
H50 H68 2.5211 no 4_654
H51 C27 3.2942 no 2_645
H51 C32 3.2300 no 2_645
H51 C67 3.4780 no 4_654
H51 H2 2.8143 no 2_655
H51 H32A 2.5265 no 2_645
H51 H32C 3.5335 no 2_645
H51 H33B 3.5005 no 2_645
H51 H67 2.8458 no 4_654
H51 H68 3.2446 no 4_654
H53 C2 3.4554 no 2_655
H53 C67 3.4697 no 4_654
H53 H2 2.8955 no 2_655
H53 H3 3.5721 no 2_655
H53 H32A 3.5429 no 2_645
H53 H67 2.5749 no 4_654
H54 C66 3.3889 no 4_654
H54 C67 3.4172 no 4_654
H54 C78 3.2544 no 1_655
H54 C79 3.2260 no 1_655
H54 H66 2.8703 no 4_654
H54 H67 2.9306 no 4_654
H54 H78 2.8277 no 1_655
H54 H79 2.7755 no 1_655
H55 C19 3.4593 no 3_656
H55 C61 3.3737 no 3_656
H55 C79 3.0243 no 1_655
H55 C80 3.5255 no 1_655
H55 H19A 2.6849 no 3_656
H55 H19B 3.3766 no 3_656
H55 H20B 2.8878 no 3_656
H55 H61 2.8843 no 3_656
H55 H79 2.7928 no 1_655
H56 C19 3.5204 no 3_656
H56 H13B 2.9995 no 3_656
H56 H19A 2.5620 no 3_656
H56 H20B 2.9451 no 3_656
H57 N4 3.4455 no 3_656
H57 C9 3.4513 no 3_656
H57 C10 2.9637 no 3_656
H57 C13 3.3236 no 3_656
H57 H10 2.8499 no 3_656
H57 H13A 2.7565 no 3_656
H57 H13B 3.0796 no 3_656
H57 H32A 3.5626 no 2_645
H57 H32C 3.5057 no 2_645
H59 H19C 3.1930 no .
H59 H21A 3.3830 no 4_555
H59 H22B 2.9288 no 4_555
H60 C32 3.5210 no 4_555
H60 H6A 3.4157 no 4_555
H60 H19A 3.5879 no .
H60 H19B 3.5732 no .
H60 H19C 3.2332 no .
H60 H22B 3.5387 no 4_555
H60 H31C 3.1819 no 4_555
H60 H32B 2.5593 no 4_555
H61 C31 3.1094 no 4_555
H61 C32 3.4012 no 4_555
H61 C55 3.2611 no 3_656
H61 H31A 3.0290 no 4_555
H61 H31C 2.3537 no 4_555
H61 H32A 3.2010 no 4_555
H61 H32B 2.7471 no 4_555
H61 H55 2.8843 no 3_656
H61 H79 3.3907 no 3_556
H62 C72 3.5844 no 2_546
H62 C79 3.2954 no 3_556
H62 C80 3.3266 no 3_556
H62 H21B 3.1179 no 3_556
H62 H22A 3.4039 no 3_556
H62 H71 2.9917 no 2_546
H62 H72 2.9233 no 2_546
H62 H79 2.6704 no 3_556
H62 H80 2.7201 no 3_556
H63 C15 3.2411 no 3_556
H63 C16 2.9769 no 3_556
H63 C20 3.3954 no 3_556
H63 C21 2.8460 no 3_556
H63 H20A 2.8707 no 3_556
H63 H20C 3.5836 no 3_556
H63 H21B 2.0998 no 3_556
H63 H21C 3.2594 no 3_556
H63 H72 3.2115 no 2_546
H63 H80 3.2337 no 3_556
H65 C22 3.1290 no 4_555
H65 H21B 3.0908 no 3_556
H65 H22A 2.5311 no 4_555
H65 H22B 2.9910 no 4_555
H65 H22C 3.4190 no 4_555
H65 H72 2.9219 no 2_546
H65 H73 3.1307 no 2_546
H66 C73 3.4587 no 2_546
H66 H21B 3.5115 no 3_556
H66 H21C 3.4610 no 3_556
H66 H54 2.8703 no 4_455
H66 H73 2.7084 no 2_546
H66 H78 3.2180 no 4_555
H66 H79 3.0254 no 4_555
H67 C2 3.4076 no 3_556
H67 C51 3.5608 no 4_455
H67 C53 3.1734 no 4_455
H67 C54 3.3209 no 4_455
H67 H2 3.1878 no 3_556
H67 H51 2.8458 no 4_455
H67 H53 2.5749 no 4_455
H67 H54 2.9306 no 4_455
H68 C7 3.1876 no 3_556
H68 C50 3.2500 no 4_455
H68 H7A 2.7701 no 3_556
H68 H7B 2.7744 no 3_556
H68 H20C 3.3199 no 3_556
H68 H30B 3.4430 no 3_566
H68 H31A 3.2160 no 3_566
H68 H50 2.5211 no 4_455
H68 H51 3.2446 no 4_455
H69 C20 3.4229 no 3_556
H69 C30 3.5838 no 3_566
H69 H20A 2.9001 no 3_556
H69 H20C 3.1285 no 3_556
H69 H30B 2.7234 no 3_566
H69 H31A 3.3858 no 3_566
H71 C31 3.3515 no 3_566
H71 C62 3.5382 no 2_556
H71 H22A 3.5218 no 4_555
H71 H22B 3.2044 no 4_555
H71 H31A 2.9469 no 3_566
H71 H31B 3.0989 no 3_566
H71 H31C 3.4762 no 3_566
H71 H62 2.9917 no 2_556
H72 C21 3.4480 no 4_555
H72 C22 3.3591 no 3_566
H72 C61 3.5050 no 2_556
H72 C62 2.9048 no 2_556
H72 C63 3.0888 no 2_556
H72 C65 3.5971 no 2_556
H72 H21A 3.4245 no 4_555
H72 H21B 2.6344 no 4_555
H72 H22A 3.0503 no 3_566
H72 H22C 2.8242 no 3_566
H72 H31B 3.5246 no 3_566
H72 H31C 3.5869 no 3_566
H72 H62 2.9233 no 2_556
H72 H63 3.2115 no 2_556
H72 H65 2.9219 no 2_556
H73 C22 3.3559 no 3_566
H73 C23 3.5498 no 3_566
H73 C66 3.4379 no 2_556
H73 C78 3.0540 no 3_566
H73 C79 3.3285 no 3_566
H73 H22A 2.5797 no 3_566
H73 H22C 3.3043 no 3_566
H73 H23B 3.1168 no 3_566
H73 H23C 3.1151 no 3_566
H73 H65 3.1307 no 2_556
H73 H66 2.7084 no 2_556
H73 H78 2.7136 no 3_566
H73 H79 3.2426 no 3_566
H74 C75 3.4886 no 3_566
H74 C77 2.9826 no 3_566
H74 C78 2.9442 no 3_566
H74 H23B 3.1702 no 3_566
H74 H23C 3.5540 no 3_566
H74 H75 2.9928 no 3_566
H74 H77 2.7154 no 3_566
H74 H78 2.6605 no 3_566
H75 C23 2.9359 no .
H75 C74 3.5381 no 3_566
H75 H23A 2.6362 no .
H75 H23B 2.4299 no .
H75 H23C 3.3683 no .
H75 H74 2.9928 no 3_566
H77 C30 3.3993 no 3_566
H77 H30A 3.0871 no 3_566
H77 H30B 2.8368 no 3_566
H77 H74 2.7154 no 3_566
H78 C73 3.3043 no 3_566
H78 C74 3.2831 no 3_566
H78 H54 2.8277 no 1_455
H78 H66 3.2180 no 4_554
H78 H73 2.7136 no 3_566
H78 H74 2.6605 no 3_566
H79 C54 3.4090 no 1_455
H79 C55 3.4152 no 1_455
H79 C62 3.3043 no 3_556
H79 H22A 3.2440 no .
H79 H54 2.7755 no 1_455
H79 H55 2.7928 no 1_455
H79 H61 3.3907 no 3_556
H79 H62 2.6704 no 3_556
H79 H66 3.0254 no 4_554
H79 H73 3.2426 no 3_566
H80 C14 3.5590 no .
H80 C18 3.5433 no .
H80 C62 2.9583 no 3_556
H80 C63 3.2593 no 3_556
H80 C81 3.5682 no 3_556
H80 H19B 3.5333 no .
H80 H19B 3.0144 no 3_556
H80 H23B 3.4835 no .
H80 H62 2.7201 no 3_556
H80 H63 3.2337 no 3_556
H80 H80 3.5311 no 3_556
H80 H81 2.7348 no 3_556
H81 C19 3.3086 no .
H81 C80 3.5819 no 3_556
H81 H19B 2.4496 no .
H81 H20A 2.8928 no 3_556
H81 H23B 3.5274 no .
H81 H80 2.7348 no 3_556

loop_
_geom_torsion_atom_site_label_1
_geom_torsion_atom_site_label_2
_geom_torsion_atom_site_label_3
_geom_torsion_atom_site_label_4
_geom_torsion
_geom_torsion_publ_flag
Rh1 Pt1 Rh2 Rh1 0.000(16) no
Rh1 Pt1 Rh2 S1 -62.21(2) no
Rh1 Pt1 Rh2 S2 62.47(2) no
Rh1 Pt1 Rh2 C24 142.0(4) no
Rh1 Pt1 Rh2 C25 100.8(9) no
Rh1 Pt1 Rh2 C27 -130.6(4) no
Rh1 Pt1 Rh2 C28 -174.3(4) no
Rh2 Pt1 Rh1 Rh2 -0.000(15) no
Rh2 Pt1 Rh1 S1 60.264(18) no
Rh2 Pt1 Rh1 S2 -60.485(18) no
Rh2 Pt1 Rh1 C14 -133.8(4) no
Rh2 Pt1 Rh1 C15 -172.5(4) no
Rh2 Pt1 Rh1 C16 145.1(3) no
Rh2 Pt1 Rh1 C17 112.6(5) no
Rh1 Pt1 S1 Rh1 0.000(15) no
Rh1 Pt1 S1 Rh2 80.79(6) no
S1 Pt1 Rh1 Rh2 -60.26(6) no
S1 Pt1 Rh1 S1 0.00(6) no
S1 Pt1 Rh1 S2 -120.75(7) no
S1 Pt1 Rh1 C14 166.0(4) no
S1 Pt1 Rh1 C15 127.2(4) no
S1 Pt1 Rh1 C16 84.8(3) no
S1 Pt1 Rh1 C17 52.3(5) no
Rh1 Pt1 S2 Rh1 0.000(16) no
Rh1 Pt1 S2 Rh2 -80.47(6) no
S2 Pt1 Rh1 Rh2 60.48(7) no
S2 Pt1 Rh1 S1 120.75(7) no
S2 Pt1 Rh1 S2 0.00(7) no
S2 Pt1 Rh1 C14 -73.3(4) no
S2 Pt1 Rh1 C15 -112.0(4) no
S2 Pt1 Rh1 C16 -154.45(8) no
S2 Pt1 Rh1 C17 173.1(5) no
Rh1 Pt1 C1 N1 -93.8(5) no
Rh1 Pt1 C1 N2 87.8(7) no
C1 Pt1 Rh1 Rh2 -123.6(3) no
C1 Pt1 Rh1 S1 -63.3(3) no
C1 Pt1 Rh1 S2 175.9(3) no
C1 Pt1 Rh1 C14 102.6(3) no
C1 Pt1 Rh1 C15 63.9(3) no
C1 Pt1 Rh1 C16 21.5(3) no
C1 Pt1 Rh1 C17 -11.0(3) no
Rh1 Pt1 C8 N3 92.5(6) no
Rh1 Pt1 C8 N4 -93.1(8) no
C8 Pt1 Rh1 Rh2 121.3(3) no
C8 Pt1 Rh1 S1 -178.5(3) no
C8 Pt1 Rh1 S2 60.8(3) no
C8 Pt1 Rh1 C14 -12.5(3) no
C8 Pt1 Rh1 C15 -51.3(3) no
C8 Pt1 Rh1 C16 -93.7(3) no
C8 Pt1 Rh1 C17 -126.1(3) no
Rh2 Pt1 S1 Rh1 -80.79(6) no
Rh2 Pt1 S1 Rh2 0.000(19) no
S1 Pt1 Rh2 Rh1 62.21(7) no
S1 Pt1 Rh2 S1 0.00(7) no
S1 Pt1 Rh2 S2 124.68(7) no
S1 Pt1 Rh2 C24 -155.8(4) no
S1 Pt1 Rh2 C25 163.0(9) no
S1 Pt1 Rh2 C27 -68.4(4) no
S1 Pt1 Rh2 C28 -112.1(4) no
Rh2 Pt1 S2 Rh1 80.47(6) no
Rh2 Pt1 S2 Rh2 0.000(18) no
S2 Pt1 Rh2 Rh1 -62.47(7) no
S2 Pt1 Rh2 S1 -124.68(7) no
S2 Pt1 Rh2 S2 0.00(6) no
S2 Pt1 Rh2 C24 79.6(4) no
S2 Pt1 Rh2 C25 38.3(9) no
S2 Pt1 Rh2 C27 167.0(4) no
S2 Pt1 Rh2 C28 123.3(4) no
Rh2 Pt1 C1 N1 -172.2(3) no
Rh2 Pt1 C1 N2 9.4(9) no
C1 Pt1 Rh2 Rh1 110.8(3) no
C1 Pt1 Rh2 S1 48.6(3) no
C1 Pt1 Rh2 S2 173.2(3) no
C1 Pt1 Rh2 C24 -107.2(3) no
C1 Pt1 Rh2 C25 -148.5(3) no
C1 Pt1 Rh2 C27 -19.8(3) no
C1 Pt1 Rh2 C28 -63.5(3) no
Rh2 Pt1 C8 N3 172.2(4) no
Rh2 Pt1 C8 N4 -13.3(10) no
C8 Pt1 Rh2 Rh1 -114.8(4) no
C8 Pt1 Rh2 S1 -177.0(4) no
C8 Pt1 Rh2 S2 -52.3(4) no
C8 Pt1 Rh2 C24 27.2(4) no
C8 Pt1 Rh2 C25 -14.1(4) no
C8 Pt1 Rh2 C27 114.7(4) no
C8 Pt1 Rh2 C28 70.9(4) no
S1 Pt1 S2 Rh1 41.76(6) no
S1 Pt1 S2 Rh2 -38.72(6) no
S2 Pt1 S1 Rh1 -41.92(6) no
S2 Pt1 S1 Rh2 38.86(7) no
S1 Pt1 C1 N1 -137.5(5) no
S1 Pt1 C1 N2 44.1(7) no
C1 Pt1 S1 Rh1 132.6(3) no
C1 Pt1 S1 Rh2 -146.6(3) no
S2 Pt1 C8 N3 135.1(6) no
S2 Pt1 C8 N4 -50.4(8) no
C8 Pt1 S2 Rh1 -135.9(3) no
C8 Pt1 S2 Rh2 143.6(3) no
C1 Pt1 C8 N3 -39.3(6) no
C1 Pt1 C8 N4 135.1(8) no
C8 Pt1 C1 N1 40.1(6) no
C8 Pt1 C1 N2 -138.2(7) no
Pt1 Rh1 Rh2 Pt1 -0.0 no
Pt1 Rh1 Rh2 S1 62.121(15) no
Pt1 Rh1 Rh2 S2 -62.07(7) no
Pt1 Rh1 Rh2 C24 -111.7(6) no
Pt1 Rh1 Rh2 C25 -155.0(4) no
Pt1 Rh1 Rh2 C26 160.0(4) no
Pt1 Rh1 Rh2 C27 117.8(5) no
Pt1 Rh1 S1 Pt1 0.0 no
Pt1 Rh1 S1 Rh2 -82.45(5) no
Pt1 Rh1 S2 Pt1 0.0 no
Pt1 Rh1 S2 Rh2 82.34(6) no
Pt1 Rh1 C14 C15 -69.5(4) no
Pt1 Rh1 C14 C18 172.2(5) no
Pt1 Rh1 C14 C19 50.8(8) no
Pt1 Rh1 C15 C14 130.8(3) no
Pt1 Rh1 C15 C16 -111.6(3) no
Pt1 Rh1 C15 C20 11.5(9) no
Pt1 Rh1 C16 C15 86.5(4) no
Pt1 Rh1 C16 C17 -154.8(3) no
Pt1 Rh1 C16 C21 -32.3(8) no
Pt1 Rh1 C17 C16 49.2(7) no
Pt1 Rh1 C17 C18 166.92(17) no
Pt1 Rh1 C17 C22 -72.1(10) no
Rh2 Rh1 S1 Pt1 82.45(6) no
Rh2 Rh1 S1 Rh2 0.000(17) no
S1 Rh1 Rh2 Pt1 -62.12(7) no
S1 Rh1 Rh2 S1 0.00(6) no
S1 Rh1 Rh2 S2 -124.19(7) no
S1 Rh1 Rh2 C24 -173.9(6) no
S1 Rh1 Rh2 C25 142.9(4) no
S1 Rh1 Rh2 C26 97.9(4) no
S1 Rh1 Rh2 C27 55.7(5) no
Rh2 Rh1 S2 Pt1 -82.34(7) no
Rh2 Rh1 S2 Rh2 0.000(18) no
S2 Rh1 Rh2 Pt1 62.07(7) no
S2 Rh1 Rh2 S1 124.19(8) no
S2 Rh1 Rh2 S2 0.00(7) no
S2 Rh1 Rh2 C24 -49.7(6) no
S2 Rh1 Rh2 C25 -92.9(4) no
S2 Rh1 Rh2 C26 -137.9(4) no
S2 Rh1 Rh2 C27 179.9(5) no
Rh2 Rh1 C14 C15 -162.6(5) no
Rh2 Rh1 C14 C18 79.1(5) no
Rh2 Rh1 C14 C19 -42.4(8) no
C14 Rh1 Rh2 Pt1 120.4(4) no
C14 Rh1 Rh2 S1 -177.5(4) no
C14 Rh1 Rh2 S2 58.3(4) no
C14 Rh1 Rh2 C24 8.6(4) no
C14 Rh1 Rh2 C25 -34.6(4) no
C14 Rh1 Rh2 C26 -79.7(4) no
C14 Rh1 Rh2 C27 -121.8(4) no
Rh2 Rh1 C16 C15 168.80(16) no
Rh2 Rh1 C16 C17 -72.5(7) no
Rh2 Rh1 C16 C21 50.1(10) no
C16 Rh1 Rh2 Pt1 -99.4(6) no
C16 Rh1 Rh2 S1 -37.3(6) no
C16 Rh1 Rh2 S2 -161.5(6) no
C16 Rh1 Rh2 C24 148.9(6) no
C16 Rh1 Rh2 C25 105.6(6) no
C16 Rh1 Rh2 C26 60.5(6) no
C16 Rh1 Rh2 C27 18.4(6) no
Rh2 Rh1 C17 C16 143.5(2) no
Rh2 Rh1 C17 C18 -98.8(4) no
Rh2 Rh1 C17 C22 22.1(9) no
C17 Rh1 Rh2 Pt1 -146.0(3) no
C17 Rh1 Rh2 S1 -83.9(3) no
C17 Rh1 Rh2 S2 151.9(3) no
C17 Rh1 Rh2 C24 102.2(4) no
C17 Rh1 Rh2 C25 59.0(4) no
C17 Rh1 Rh2 C26 13.9(4) no
C17 Rh1 Rh2 C27 -28.2(4) no
Rh2 Rh1 C18 C14 -132.6(3) no
Rh2 Rh1 C18 C17 108.5(3) no
Rh2 Rh1 C18 C23 -10.8(8) no
C18 Rh1 Rh2 Pt1 166.5(3) no
C18 Rh1 Rh2 S1 -131.4(3) no
C18 Rh1 Rh2 S2 104.5(3) no
C18 Rh1 Rh2 C24 54.8(3) no
C18 Rh1 Rh2 C25 11.6(3) no
C18 Rh1 Rh2 C26 -33.5(3) no
C18 Rh1 Rh2 C27 -75.7(3) no
S1 Rh1 S2 Pt1 -42.58(7) no
S1 Rh1 S2 Rh2 39.77(7) no
S2 Rh1 S1 Pt1 42.56(6) no
S2 Rh1 S1 Rh2 -39.88(7) no
S1 Rh1 C15 C14 -173.30(13) no
S1 Rh1 C15 C16 -55.7(5) no
S1 Rh1 C15 C20 67.5(9) no
C15 Rh1 S1 Pt1 -83.3(4) no
C15 Rh1 S1 Rh2 -165.8(4) no
S1 Rh1 C16 C15 140.1(3) no
S1 Rh1 C16 C17 -101.2(4) no
S1 Rh1 C16 C21 21.3(7) no
C16 Rh1 S1 Pt1 -116.0(3) no
C16 Rh1 S1 Rh2 161.5(3) no
S1 Rh1 C17 C16 89.9(4) no
S1 Rh1 C17 C18 -152.4(3) no
S1 Rh1 C17 C22 -31.4(8) no
C17 Rh1 S1 Pt1 -155.8(3) no
C17 Rh1 S1 Rh2 121.7(3) no
S1 Rh1 C18 C14 162.54(13) no
S1 Rh1 C18 C17 43.7(6) no
S1 Rh1 C18 C23 -75.6(8) no
C18 Rh1 S1 Pt1 176.9(4) no
C18 Rh1 S1 Rh2 94.4(4) no
S2 Rh1 C14 C15 -120.2(3) no
S2 Rh1 C14 C18 121.6(3) no
S2 Rh1 C14 C19 0.2(7) no
C14 Rh1 S2 Pt1 131.5(3) no
C14 Rh1 S2 Rh2 -146.2(3) no
S2 Rh1 C15 C14 74.4(4) no
S2 Rh1 C15 C16 -168.04(19) no
S2 Rh1 C15 C20 -44.9(9) no
C15 Rh1 S2 Pt1 93.0(4) no
C15 Rh1 S2 Rh2 175.3(4) no
S2 Rh1 C16 C15 27.3(10) no
S2 Rh1 C16 C17 146.1(5) no
S2 Rh1 C16 C21 -91.4(11) no
C16 Rh1 S2 Pt1 73.5(8) no
C16 Rh1 S2 Rh2 155.8(8) no
S2 Rh1 C17 C16 -145.0(5) no
S2 Rh1 C17 C18 -27.3(9) no
S2 Rh1 C17 C22 93.6(9) no
C17 Rh1 S2 Pt1 -171.1(7) no
C17 Rh1 S2 Rh2 -88.8(7) no
S2 Rh1 C18 C14 -72.9(4) no
S2 Rh1 C18 C17 168.25(17) no
S2 Rh1 C18 C23 48.9(8) no
C18 Rh1 S2 Pt1 169.3(3) no
C18 Rh1 S2 Rh2 -108.4(3) no
C14 Rh1 C15 C14 0.0(4) no
C14 Rh1 C15 C16 117.6(6) no
C14 Rh1 C15 C20 -119.2(11) no
C15 Rh1 C14 C15 0.0(4) no
C15 Rh1 C14 C18 -118.2(7) no
C15 Rh1 C14 C19 120.3(9) no
C14 Rh1 C16 C15 -37.8(4) no
C14 Rh1 C16 C17 80.9(5) no
C14 Rh1 C16 C21 -156.5(8) no
C16 Rh1 C14 C15 38.3(4) no
C16 Rh1 C14 C18 -80.0(4) no
C16 Rh1 C14 C19 158.6(8) no
C14 Rh1 C17 C16 -80.8(4) no
C14 Rh1 C17 C18 36.9(4) no
C14 Rh1 C17 C22 157.9(9) no
C17 Rh1 C14 C15 80.7(4) no
C17 Rh1 C14 C18 -37.5(4) no
C17 Rh1 C14 C19 -159.0(8) no
C14 Rh1 C18 C14 0.0(4) no
C14 Rh1 C18 C17 -118.9(7) no
C14 Rh1 C18 C23 121.8(10) no
C18 Rh1 C14 C15 118.2(7) no
C18 Rh1 C14 C18 0.0(4) no
C18 Rh1 C14 C19 -121.5(9) no
C15 Rh1 C16 C15 0.0(5) no
C15 Rh1 C16 C17 118.7(8) no
C15 Rh1 C16 C21 -118.8(9) no
C16 Rh1 C15 C14 -117.6(7) no
C16 Rh1 C15 C16 0.0(5) no
C16 Rh1 C15 C20 123.2(11) no
C15 Rh1 C17 C16 -37.8(5) no
C15 Rh1 C17 C18 79.9(5) no
C15 Rh1 C17 C22 -159.1(9) no
C17 Rh1 C15 C14 -80.8(4) no
C17 Rh1 C15 C16 36.8(4) no
C17 Rh1 C15 C20 160.0(10) no
C15 Rh1 C18 C14 37.7(4) no
C15 Rh1 C18 C17 -81.2(5) no
C15 Rh1 C18 C23 159.5(9) no
C18 Rh1 C15 C14 -37.3(4) no
C18 Rh1 C15 C16 80.2(4) no
C18 Rh1 C15 C20 -156.6(10) no
C16 Rh1 C17 C16 -0.0(5) no
C16 Rh1 C17 C18 117.7(8) no
C16 Rh1 C17 C22 -121.3(10) no
C17 Rh1 C16 C15 -118.7(8) no
C17 Rh1 C16 C17 -0.0(4) no
C17 Rh1 C16 C21 122.5(10) no
C16 Rh1 C18 C14 81.4(5) no
C16 Rh1 C18 C17 -37.4(4) no
C16 Rh1 C18 C23 -156.7(8) no
C18 Rh1 C16 C15 -80.5(5) no
C18 Rh1 C16 C17 38.2(4) no
C18 Rh1 C16 C21 160.7(9) no
C17 Rh1 C18 C14 118.9(7) no
C17 Rh1 C18 C17 -0.0(4) no
C17 Rh1 C18 C23 -119.3(10) no
C18 Rh1 C17 C16 -117.7(7) no
C18 Rh1 C17 C18 0.0(4) no
C18 Rh1 C17 C22 120.9(10) no
Pt1 Rh2 S1 Pt1 0.0 no
Pt1 Rh2 S1 Rh1 79.28(6) no
Pt1 Rh2 S2 Pt1 0.0 no
Pt1 Rh2 S2 Rh1 -79.15(6) no
Pt1 Rh2 C24 C25 -157.42(18) no
Pt1 Rh2 C24 C28 85.6(5) no
Pt1 Rh2 C24 C29 -34.2(10) no
Pt1 Rh2 C25 C24 57.3(11) no
Pt1 Rh2 C25 C26 175.6(4) no
Pt1 Rh2 C25 C30 -62.8(12) no
Pt1 Rh2 C27 C26 160.82(16) no
Pt1 Rh2 C27 C28 -81.4(5) no
Pt1 Rh2 C27 C32 40.9(9) no
Pt1 Rh2 C28 C24 -118.3(3) no
Pt1 Rh2 C28 C27 123.6(3) no
Pt1 Rh2 C28 C33 5.8(10) no
Rh1 Rh2 S1 Pt1 -79.28(6) no
Rh1 Rh2 S1 Rh1 0.000(14) no
Rh1 Rh2 S2 Pt1 79.15(6) no
Rh1 Rh2 S2 Rh1 0.000(16) no
Rh1 Rh2 C24 C25 -67.6(7) no
Rh1 Rh2 C24 C28 175.4(5) no
Rh1 Rh2 C24 C29 55.6(10) no
Rh1 Rh2 C25 C24 144.7(3) no
Rh1 Rh2 C25 C26 -97.0(5) no
Rh1 Rh2 C25 C30 24.5(9) no
Rh1 Rh2 C26 C25 107.0(3) no
Rh1 Rh2 C26 C27 -134.4(3) no
Rh1 Rh2 C26 C31 -12.6(10) no
Rh1 Rh2 C27 C26 73.4(6) no
Rh1 Rh2 C27 C28 -168.9(5) no
Rh1 Rh2 C27 C32 -46.5(10) no
S1 Rh2 S2 Pt1 39.42(7) no
S1 Rh2 S2 Rh1 -39.73(7) no
S2 Rh2 S1 Pt1 -39.42(7) no
S2 Rh2 S1 Rh1 39.86(7) no
S1 Rh2 C25 C24 -149.1(3) no
S1 Rh2 C25 C26 -30.8(9) no
S1 Rh2 C25 C30 90.7(10) no
C25 Rh2 S1 Pt1 -167.9(7) no
C25 Rh2 S1 Rh1 -88.6(7) no
S1 Rh2 C26 C25 163.5(3) no
S1 Rh2 C26 C27 -77.9(4) no
S1 Rh2 C26 C31 43.9(9) no
C26 Rh2 S1 Pt1 171.7(3) no
C26 Rh2 S1 Rh1 -109.0(3) no
S1 Rh2 C27 C26 113.9(4) no
S1 Rh2 C27 C28 -128.4(4) no
S1 Rh2 C27 C32 -6.0(8) no
C27 Rh2 S1 Pt1 134.0(3) no
C27 Rh2 S1 Rh1 -146.7(3) no
S1 Rh2 C28 C24 -176.14(18) no
S1 Rh2 C28 C27 65.7(5) no
S1 Rh2 C28 C33 -52.1(10) no
C28 Rh2 S1 Pt1 98.2(4) no
C28 Rh2 S1 Rh1 177.5(4) no
S2 Rh2 C24 C25 -105.4(4) no
S2 Rh2 C24 C28 137.6(3) no
S2 Rh2 C24 C29 17.8(9) no
C24 Rh2 S2 Pt1 -125.6(3) no
C24 Rh2 S2 Rh1 155.3(3) no
S2 Rh2 C25 C24 88.3(5) no
S2 Rh2 C25 C26 -153.4(3) no
S2 Rh2 C25 C30 -31.9(8) no
C25 Rh2 S2 Pt1 -166.0(3) no
C25 Rh2 S2 Rh1 114.9(3) no
S2 Rh2 C26 C25 45.0(6) no
S2 Rh2 C26 C27 163.60(15) no
S2 Rh2 C26 C31 -74.6(10) no
C26 Rh2 S2 Pt1 165.6(5) no
C26 Rh2 S2 Rh1 86.4(5) no
S2 Rh2 C28 C24 -59.5(5) no
S2 Rh2 C28 C27 -177.58(14) no
S2 Rh2 C28 C33 64.6(10) no
C28 Rh2 S2 Pt1 -91.6(4) no
C28 Rh2 S2 Rh1 -170.7(4) no
C24 Rh2 C25 C24 0.0(5) no
C24 Rh2 C25 C26 118.3(9) no
C24 Rh2 C25 C30 -120.1(12) no
C25 Rh2 C24 C25 0.0(6) no
C25 Rh2 C24 C28 -117.0(8) no
C25 Rh2 C24 C29 123.2(12) no
C24 Rh2 C26 C25 -37.4(5) no
C24 Rh2 C26 C27 81.2(5) no
C24 Rh2 C26 C31 -157.0(10) no
C26 Rh2 C24 C25 37.4(5) no
C26 Rh2 C24 C28 -79.6(5) no
C26 Rh2 C24 C29 160.6(10) no
C24 Rh2 C27 C26 -80.4(5) no
C24 Rh2 C27 C28 37.4(4) no
C24 Rh2 C27 C32 159.7(9) no
C27 Rh2 C24 C25 79.2(5) no
C27 Rh2 C24 C28 -37.8(4) no
C27 Rh2 C24 C29 -157.6(10) no
C24 Rh2 C28 C24 -0.0(4) no
C24 Rh2 C28 C27 -118.1(7) no
C24 Rh2 C28 C33 124.1(11) no
C28 Rh2 C24 C25 117.0(8) no
C28 Rh2 C24 C28 -0.0(5) no
C28 Rh2 C24 C29 -119.8(10) no
C25 Rh2 C26 C25 -0.0(5) no
C25 Rh2 C26 C27 118.6(7) no
C25 Rh2 C26 C31 -119.6(11) no
C26 Rh2 C25 C24 -118.3(8) no
C26 Rh2 C25 C26 -0.0(4) no
C26 Rh2 C25 C30 121.6(10) no
C25 Rh2 C27 C26 -37.5(4) no
C25 Rh2 C27 C28 80.3(5) no
C25 Rh2 C27 C32 -157.4(9) no
C27 Rh2 C25 C24 -81.6(6) no
C27 Rh2 C25 C26 36.7(5) no
C27 Rh2 C25 C30 158.2(9) no
C25 Rh2 C28 C24 38.1(5) no
C25 Rh2 C28 C27 -80.0(5) no
C25 Rh2 C28 C33 162.1(11) no
C28 Rh2 C25 C24 -38.1(5) no
C28 Rh2 C25 C26 80.2(6) no
C28 Rh2 C25 C30 -158.2(10) no
C26 Rh2 C27 C26 -0.0(5) no
C26 Rh2 C27 C28 117.8(8) no
C26 Rh2 C27 C32 -119.9(11) no
C27 Rh2 C26 C25 -118.6(7) no
C27 Rh2 C26 C27 -0.0(5) no
C27 Rh2 C26 C31 121.8(12) no
C26 Rh2 C28 C24 81.1(5) no
C26 Rh2 C28 C27 -37.0(5) no
C26 Rh2 C28 C33 -154.8(11) no
C28 Rh2 C26 C25 -80.3(5) no
C28 Rh2 C26 C27 38.2(5) no
C28 Rh2 C26 C31 160.0(10) no
C27 Rh2 C28 C24 118.1(7) no
C27 Rh2 C28 C27 0.0(5) no
C27 Rh2 C28 C33 -117.8(12) no
C28 Rh2 C27 C26 -117.8(8) no
C28 Rh2 C27 C28 -0.0(5) no
C28 Rh2 C27 C32 122.4(11) no
C1 N1 C2 C3 1.1(9) no
C2 N1 C1 Pt1 179.4(6) no
C2 N1 C1 N2 -1.9(9) no
C1 N1 C7 N3 -53.9(10) no
C7 N1 C1 Pt1 -0.5(10) no
C7 N1 C1 N2 178.2(7) no
C2 N1 C7 N3 126.3(8) no
C7 N1 C2 C3 -179.0(7) no
C1 N2 C3 C2 -1.3(10) no
C3 N2 C1 Pt1 -179.6(7) no
C3 N2 C1 N1 1.9(9) no
C1 N2 C4 C5 113.6(9) no
C1 N2 C4 C6 -120.7(9) no
C4 N2 C1 Pt1 4.9(13) no
C4 N2 C1 N1 -173.5(7) no
C3 N2 C4 C5 -61.2(11) no
C3 N2 C4 C6 64.5(11) no
C4 N2 C3 C2 174.3(7) no
C7 N3 C8 Pt1 -0.8(12) no
C7 N3 C8 N4 -176.7(8) no
C8 N3 C7 N1 54.3(11) no
C7 N3 C9 C10 177.5(9) no
C9 N3 C7 N1 -124.5(10) no
C8 N3 C9 C10 -1.4(10) no
C9 N3 C8 Pt1 178.2(7) no
C9 N3 C8 N4 2.3(10) no
C8 N4 C10 C9 1.5(10) no
C10 N4 C8 Pt1 -177.4(8) no
C10 N4 C8 N3 -2.4(10) no
C8 N4 C11 C12 -123.1(8) no
C8 N4 C11 C13 111.8(9) no
C11 N4 C8 Pt1 -0.2(14) no
C11 N4 C8 N3 174.8(7) no
C10 N4 C11 C12 53.6(11) no
C10 N4 C11 C13 -71.5(11) no
C11 N4 C10 C9 -175.6(8) no
N1 C2 C3 N2 0.1(10) no
N3 C9 C10 N4 -0.0(11) no
Rh1 C14 C15 Rh1 0.000(16) no
Rh1 C14 C15 C16 -63.1(6) no
Rh1 C14 C15 C20 120.7(8) no
Rh1 C14 C18 Rh1 -0.000(17) no
Rh1 C14 C18 C17 61.8(5) no
Rh1 C14 C18 C23 -121.6(8) no
C15 C14 C18 Rh1 -58.2(6) no
C15 C14 C18 C17 3.5(9) no
C15 C14 C18 C23 -179.9(7) no
C18 C14 C15 Rh1 59.1(6) no
C18 C14 C15 C16 -4.0(9) no
C18 C14 C15 C20 179.8(7) no
C19 C14 C15 Rh1 -121.6(9) no
C19 C14 C15 C16 175.3(8) no
C19 C14 C15 C20 -0.9(14) no
C19 C14 C18 Rh1 122.5(9) no
C19 C14 C18 C17 -175.8(8) no
C19 C14 C18 C23 0.9(14) no
Rh1 C15 C16 Rh1 -0.000(17) no
Rh1 C15 C16 C17 -61.0(6) no
Rh1 C15 C16 C21 116.8(9) no
C14 C15 C16 Rh1 63.9(7) no
C14 C15 C16 C17 2.9(10) no
C14 C15 C16 C21 -179.3(8) no
C20 C15 C16 Rh1 -120.1(11) no
C20 C15 C16 C17 178.9(9) no
C20 C15 C16 C21 -3.3(15) no
Rh1 C16 C17 Rh1 0.000(19) no
Rh1 C16 C17 C18 -59.9(5) no
Rh1 C16 C17 C22 123.1(8) no
C15 C16 C17 Rh1 59.3(7) no
C15 C16 C17 C18 -0.7(10) no
C15 C16 C17 C22 -177.7(8) no
C21 C16 C17 Rh1 -118.5(11) no
C21 C16 C17 C18 -178.4(10) no
C21 C16 C17 C22 4.6(16) no
Rh1 C17 C18 Rh1 -0.000(17) no
Rh1 C17 C18 C14 -62.2(5) no
Rh1 C17 C18 C23 121.1(7) no
C16 C17 C18 Rh1 60.4(6) no
C16 C17 C18 C14 -1.8(9) no
C16 C17 C18 C23 -178.5(7) no
C22 C17 C18 Rh1 -122.6(10) no
C22 C17 C18 C14 175.2(8) no
C22 C17 C18 C23 -1.5(14) no
Rh2 C24 C25 Rh2 0.00(2) no
Rh2 C24 C25 C26 -60.3(5) no
Rh2 C24 C25 C30 119.8(8) no
Rh2 C24 C28 Rh2 -0.000(19) no
Rh2 C24 C28 C27 63.0(5) no
Rh2 C24 C28 C33 -119.8(8) no
C25 C24 C28 Rh2 -61.8(6) no
C25 C24 C28 C27 1.3(9) no
C25 C24 C28 C33 178.4(8) no
C28 C24 C25 Rh2 60.9(6) no
C28 C24 C25 C26 0.6(9) no
C28 C24 C25 C30 -179.3(7) no
C29 C24 C25 Rh2 -120.7(10) no
C29 C24 C25 C26 179.0(9) no
C29 C24 C25 C30 -0.9(15) no
C29 C24 C28 Rh2 119.8(10) no
C29 C24 C28 C27 -177.2(8) no
C29 C24 C28 C33 -0.1(15) no
Rh2 C25 C26 Rh2 0.00(2) no
Rh2 C25 C26 C27 -62.8(5) no
Rh2 C25 C26 C31 121.6(7) no
C24 C25 C26 Rh2 60.5(6) no
C24 C25 C26 C27 -2.2(9) no
C24 C25 C26 C31 -177.9(7) no
C30 C25 C26 Rh2 -119.6(10) no
C30 C25 C26 C27 177.6(9) no
C30 C25 C26 C31 1.9(14) no
Rh2 C26 C27 Rh2 0.000(18) no
Rh2 C26 C27 C28 -59.1(5) no
Rh2 C26 C27 C32 120.3(8) no
C25 C26 C27 Rh2 62.1(6) no
C25 C26 C27 C28 3.0(9) no
C25 C26 C27 C32 -177.6(7) no
C31 C26 C27 Rh2 -122.3(9) no
C31 C26 C27 C28 178.6(8) no
C31 C26 C27 C32 -2.0(14) no
Rh2 C27 C28 Rh2 -0.000(19) no
Rh2 C27 C28 C24 -62.5(6) no
Rh2 C27 C28 C33 120.2(8) no
C26 C27 C28 Rh2 59.9(6) no
C26 C27 C28 C24 -2.6(10) no
C26 C27 C28 C33 -179.9(7) no
C32 C27 C28 Rh2 -119.5(10) no
C32 C27 C28 C24 178.0(9) no
C32 C27 C28 C33 0.6(15) no
C35 C34 C39 C38 0.2(13) no
C39 C34 C35 C36 -2.0(13) no
C35 C34 B1 C40 179.6(8) no
C35 C34 B1 C46 60.8(10) no
C35 C34 B1 C52 -59.8(11) no
B1 C34 C35 C36 178.7(7) no
C39 C34 B1 C40 0.4(12) no
C39 C34 B1 C46 -118.4(9) no
C39 C34 B1 C52 121.0(9) no
B1 C34 C39 C38 179.4(8) no
C34 C35 C36 C37 1.9(14) no
C35 C36 C37 C38 0.3(14) no
C36 C37 C38 C39 -2.1(13) no
C37 C38 C39 C34 1.9(14) no
C41 C40 C45 C44 0.7(15) no
C45 C40 C41 C42 2.3(17) no
C41 C40 B1 C34 78.4(12) no
C41 C40 B1 C46 -166.4(10) no
C41 C40 B1 C52 -42.5(13) no
B1 C40 C41 C42 -170.9(10) no
C45 C40 B1 C34 -93.8(11) no
C45 C40 B1 C46 21.3(13) no
C45 C40 B1 C52 145.3(9) no
B1 C40 C45 C44 173.4(8) no
C40 C41 C42 C43 -5(3) no
C41 C42 C43 C44 4(3) no
C42 C43 C44 C45 -1(2) no
C43 C44 C45 C40 -1.2(18) no
C47 C46 C51 C50 0.2(12) no
C51 C46 C47 C48 -1.7(13) no
C47 C46 B1 C34 46.9(10) no
C47 C46 B1 C40 -70.6(10) no
C47 C46 B1 C52 166.6(8) no
B1 C46 C47 C48 177.0(8) no
C51 C46 B1 C34 -134.6(8) no
C51 C46 B1 C40 108.0(9) no
C51 C46 B1 C52 -14.9(12) no
B1 C46 C51 C50 -178.4(7) no
C46 C47 C48 C49 1.1(15) no
C47 C48 C49 C50 1.0(14) no
C48 C49 C50 C51 -2.5(14) no
C49 C50 C51 C46 1.9(14) no
C53 C52 C57 C56 -0.6(17) no
C57 C52 C53 C54 -2(2) no
C53 C52 B1 C34 180.0(11) no
C53 C52 B1 C40 -60.0(14) no
C53 C52 B1 C46 63.4(14) no
B1 C52 C53 C54 176.5(11) no
C57 C52 B1 C34 -1.7(15) no
C57 C52 B1 C40 118.2(11) no
C57 C52 B1 C46 -118.3(12) no
B1 C52 C57 C56 -178.9(9) no
C52 C53 C54 C55 5(3) no
C53 C54 C55 C56 -6(3) no
C54 C55 C56 C57 4(3) no
C55 C56 C57 C52 -0(2) no
C59 C58 C63 C62 -1.6(14) no
C63 C58 C59 C60 1.6(15) no
C59 C58 B2 C64 -133.6(10) no
C59 C58 B2 C70 -15.9(13) no
C59 C58 B2 C76 104.5(10) no
B2 C58 C59 C60 -174.1(9) no
C63 C58 B2 C64 50.8(11) no
C63 C58 B2 C70 168.6(8) no
C63 C58 B2 C76 -71.1(10) no
B2 C58 C63 C62 174.3(8) no
C58 C59 C60 C61 -0.3(19) no
C59 C60 C61 C62 -1(2) no
C60 C61 C62 C63 1.2(19) no
C61 C62 C63 C58 0.2(17) no
C65 C64 C69 C68 0.1(12) no
C69 C64 C65 C66 1.0(13) no
C65 C64 B2 C58 33.1(11) no
C65 C64 B2 C70 -85.2(9) no
C65 C64 B2 C76 153.5(8) no
B2 C64 C65 C66 177.2(7) no
C69 C64 B2 C58 -150.9(7) no
C69 C64 B2 C70 90.8(9) no
C69 C64 B2 C76 -30.5(10) no
B2 C64 C69 C68 -176.1(7) no
C64 C65 C66 C67 -1.5(16) no
C65 C66 C67 C68 0.8(17) no
C66 C67 C68 C69 0.3(16) no
C67 C68 C69 C64 -0.8(15) no
C71 C70 C75 C74 1.2(13) no
C75 C70 C71 C72 -1.5(12) no
C71 C70 B2 C58 -85.1(10) no
C71 C70 B2 C64 33.3(10) no
C71 C70 B2 C76 155.4(7) no
B2 C70 C71 C72 172.5(7) no
C75 C70 B2 C58 88.5(10) no
C75 C70 B2 C64 -153.1(8) no
C75 C70 B2 C76 -31.0(11) no
B2 C70 C75 C74 -172.7(8) no
C70 C71 C72 C73 0.9(14) no
C71 C72 C73 C74 -0.1(14) no
C72 C73 C74 C75 -0.2(15) no
C73 C74 C75 C70 -0.4(16) no
C77 C76 C81 C80 -0.1(12) no
C81 C76 C77 C78 1.7(12) no
C77 C76 B2 C58 -165.0(7) no
C77 C76 B2 C64 74.6(10) no
C77 C76 B2 C70 -45.5(10) no
B2 C76 C77 C78 -178.2(7) no
C81 C76 B2 C58 15.2(11) no
C81 C76 B2 C64 -105.3(9) no
C81 C76 B2 C70 134.7(8) no
B2 C76 C81 C80 179.8(7) no
C76 C77 C78 C79 -0.9(14) no
C77 C78 C79 C80 -1.5(15) no
C78 C79 C80 C81 3.0(14) no
C79 C80 C81 C76 -2.2(14) no
